data_4127124
loop_
_publ_author_name
'Gao, Yafei'
'Li, Guangyu'
'Deng, Liang'

_publ_section_title
;
 Bis(dinitrogen)cobalt(-I) Complexes with NHC Ligation: Synthesis,
 Characterization and Their Dinitrogen Functionalization Reactions
 Affording Side-On Bound Diazene Complexes.
;
_journal_name_full 'Journal of the American Chemical Society'
_journal_paper_doi 10.1021/jacs.7b11660
_journal_year 2018
_chemical_formula_moiety 'C42 H72 Co K N8 O6'
_chemical_formula_sum 'C42 H72 Co K N8 O6'
_chemical_formula_weight 883.10
_space_group_crystal_system triclinic
_space_group_IT_number 2
_space_group_name_Hall '-P 1'
_space_group_name_H-M_alt 'P -1'
_symmetry_space_group_name_Hall '-P 1'
_symmetry_space_group_name_H-M 'P -1'
_atom_sites_solution_hydrogens mixed
_atom_sites_solution_primary direct
_audit_creation_date 2016-06-15
_audit_creation_method
;
Olex2 1.2
(compiled 2016.02.19 svn.r3266 for OlexSys, GUI svn.r5155)
;
_cell_angle_alpha 102.495(2)
_cell_angle_beta 90.430(2)
_cell_angle_gamma 98.117(2)
_cell_formula_units_Z 4
_cell_length_a 12.7838(12)
_cell_length_b 18.2289(18)
_cell_length_c 20.971(2)
_cell_measurement_reflns_used 8039
_cell_measurement_temperature 130
_cell_measurement_theta_max 26.08
_cell_measurement_theta_min 2.20
_cell_volume 4719.8(8)
_computing_cell_refinement 'SAINT v7.68A (Bruker, 2009)'
_computing_data_reduction 'SAINT v7.68A (Bruker, 2009)'
_computing_molecular_graphics 'Olex2 (Dolomanov et al., 2009)'
_computing_publication_material 'Olex2 (Dolomanov et al., 2009)'
_computing_structure_refinement 'ShelXL (Sheldrick, 2015)'
_computing_structure_solution 'ShelXT (Sheldrick, 2015)'
_diffrn_ambient_temperature 130
_diffrn_measured_fraction_theta_full 0.997
_diffrn_measured_fraction_theta_max 0.982
_diffrn_measurement_device_type 'Bruker APEX-II CCD'
_diffrn_measurement_method '\f and \w scans'
_diffrn_radiation_monochromator graphite
_diffrn_radiation_type MoK\a
_diffrn_radiation_wavelength 0.71073
_diffrn_reflns_av_R_equivalents 0.0382
_diffrn_reflns_av_unetI/netI 0.0710
_diffrn_reflns_Laue_measured_fraction_full 0.997
_diffrn_reflns_Laue_measured_fraction_max 0.982
_diffrn_reflns_limit_h_max 16
_diffrn_reflns_limit_h_min -16
_diffrn_reflns_limit_k_max 23
_diffrn_reflns_limit_k_min -23
_diffrn_reflns_limit_l_max 26
_diffrn_reflns_limit_l_min -24
_diffrn_reflns_number 38124
_diffrn_reflns_point_group_measured_fraction_full 0.997
_diffrn_reflns_point_group_measured_fraction_max 0.982
_diffrn_reflns_theta_full 26.000
_diffrn_reflns_theta_max 27.515
_diffrn_reflns_theta_min 1.350
_diffrn_standards_number 0
_exptl_absorpt_coefficient_mu 0.503
_exptl_absorpt_correction_T_max 0.7455
_exptl_absorpt_correction_T_min 0.6517
_exptl_absorpt_correction_type multi-scan
_exptl_absorpt_process_details
;
SADABS-2008/1 (Bruker,2008) was used for absorption correction.
wR2(int) was 0.0485 before and 0.0422 after correction.
The Ratio of minimum to maximum transmission is 0.8742.
The \l/2 correction factor is 0.0015.
;
_exptl_crystal_colour red
_exptl_crystal_colour_primary red
_exptl_crystal_density_diffrn 1.243
_exptl_crystal_description block
_exptl_crystal_F_000 1896
_exptl_crystal_size_max 0.25
_exptl_crystal_size_mid 0.2
_exptl_crystal_size_min 0.15
_refine_diff_density_max 2.456
_refine_diff_density_min -1.005
_refine_diff_density_rms 0.080
_refine_ls_extinction_method none
_refine_ls_goodness_of_fit_ref 1.007
_refine_ls_hydrogen_treatment mixed
_refine_ls_matrix_type full
_refine_ls_number_parameters 1192
_refine_ls_number_reflns 21317
_refine_ls_number_restraints 250
_refine_ls_restrained_S_all 1.040
_refine_ls_R_factor_all 0.1061
_refine_ls_R_factor_gt 0.0617
_refine_ls_shift/su_max 0.070
_refine_ls_shift/su_mean 0.001
_refine_ls_structure_factor_coef Fsqd
_refine_ls_weighting_details 'w=1/[\s^2^(Fo^2^)+(0.0841P)^2^+5.9305P] where P=(Fo^2^+2Fc^2^)/3'
_refine_ls_weighting_scheme calc
_refine_ls_wR_factor_gt 0.1552
_refine_ls_wR_factor_ref 0.1853
_reflns_Friedel_coverage 0.000
_reflns_number_gt 13674
_reflns_number_total 21317
_reflns_threshold_expression 'I > 2\s(I)'
_cod_data_source_file ja7b11660_si_001.cif
_cod_data_source_block 4
_cod_database_code 4127124
_shelx_space_group_comment
;
The symmetry employed for this shelxl refinement is uniquely defined
by the following loop, which should always be used as a source of
symmetry information in preference to the above space-group names.
They are only intended as comments.
;
_shelx_estimated_absorpt_t_max 0.928
_shelx_estimated_absorpt_t_min 0.884
_olex2_refinement_description
;
1. Fixed Uiso
 At 1.2 times of:
  All C(H) groups, All C(H,H) groups, All C(H,H,H,H) groups
2. Restrained distances
 C78-C77 = C76-C75 = C73-C74 = C83-C84 = C81-C82 = C80-C79
 1.52 with sigma of 0.02
 O9-C76 = O8-C75 = O7-C73 = O7-C84 = O12-C83 = O12-C82 = O11-C81 = O11-C80 =
 O10-C79 = O10-C78 = O9-C77
 1.46 with sigma of 0.02
 C78-C79
 2.3 with sigma of 0.02
 C80-C79
 1.52 with sigma of 0.02
 O11-C79
 2.25 with sigma of 0.02
 O11-C79
 2.25 with sigma of 0.02
 C80-C79
 1.52 with sigma of 0.02
3. Uiso/Uaniso restraints and constraints
O7 \\sim O8 \\sim O9 \\sim O10 \\sim O11 \\sim O12 \\sim C73 \\sim C74 \\sim
C75 \\sim C76 \\sim C77 \\sim C78 \\sim C79 \\sim C80 \\sim C81 \\sim C82 \\sim
C83 \\sim C84: within 2A with sigma of 0.01 and sigma for terminal atoms of 0.02
O13 \\sim O14 \\sim O15 \\sim O16 \\sim O17 \\sim O18 \\sim C1AA \\sim C85
\\sim C86 \\sim C87 \\sim C88 \\sim C89 \\sim C90 \\sim C91 \\sim C92: within
2A with sigma of 0.01 and sigma for terminal atoms of 0.02
C80 \\sim O11 \\sim O17: within 2A with sigma of 0.005 and sigma for terminal
atoms of 0.01
Uanis(C89) \\sim Ueq, Uanis(O11) \\sim Ueq: with sigma of 0.005 and sigma for
terminal atoms of 0.01
Uanis(O17) \\sim Ueq: with sigma of 0.005 and sigma for terminal atoms of 0.01
Uanis(O11) \\sim Ueq: with sigma of 0.005 and sigma for terminal atoms of 0.01
Uanis(O11) \\sim Ueq, Uanis(O17) \\sim Ueq: with sigma of 0.002 and sigma for
terminal atoms of 0.004
Uanis(C17) \\sim Ueq: with sigma of 0.005 and sigma for terminal atoms of 0.01
4. Others
 Fixed Sof: O7(0.5) O8(0.5) O9(0.5) O10(0.5) O11(0.5) O12(0.5) O13(0.5)
 O14(0.5) O15(0.5) O16(0.5) O17(0.5) O18(0.5) C1AA(0.5) H1AA(0.5) H1AB(0.5)
 H73A(0.5) H73B(0.5) H73C(0.5) H73D(0.5) C74(0.5) H74A(0.5) H74B(0.5) H75A(0.5)
 H75B(0.5) H75C(0.5) H75D(0.5) C76(0.5) H76A(0.5) H76B(0.5) C77(0.5) H77A(0.5)
 H77B(0.5) C78(0.5) H78A(0.5) H78B(0.5) C79(0.5) H79A(0.5) H79B(0.5) H80A(0.5)
 H80B(0.5) H80C(0.5) H80D(0.5) C81(0.5) H81A(0.5) H81B(0.5) C82(0.5) H82A(0.5)
 H82B(0.5) C83(0.5) H83A(0.5) H83B(0.5) C84(0.5) H84A(0.5) H84B(0.5) C85(0.5)
 H85A(0.5) H85B(0.5) C86(0.5) H86A(0.5) H86B(0.5) C87(0.5) H87A(0.5) H87B(0.5)
 C88(0.5) H88A(0.5) H88B(0.5) C89(0.5) H89A(0.5) H89B(0.5) C90(0.5) H90A(0.5)
 H90B(0.5) C91(0.5) H91A(0.5) H91B(0.5) C92(0.5) H92A(0.5) H92B(0.5)
5.a Ternary CH refined with riding coordinates:
 C47(H47), C53(H53), C61(H61), C67(H67), C7(H7), C13(H13), C21(H21), C27(H27)
5.b Secondary CH2 refined with riding coordinates:
 C1AA(H1AA,H1AB), C48(H48A,H48B), C49(H49A,H49B), C50(H50A,H50B), C51(H51A,
 H51B), C52(H52A,H52B), C54(H54A,H54B), C55(H55A,H55B), C56(H56A,H56B),
 C57(H57A,H57B), C58(H58A,H58B), C62(H62A,H62B), C63(H63A,H63B), C64(H64A,H64B),
  C65(H65A,H65B), C66(H66A,H66B), C68(H68A,H68B), C69(H69A,H69B), C70(H70A,
 H70B), C71(H71A,H71B), C72(H72A,H72B), C73(H73A,H73B), C74(H74A,H74B),
 C75(H75A,H75B), C76(H76A,H76B), C77(H77A,H77B), C78(H78A,H78B), C79(H79A,H79B),
  C80(H80A,H80B), C80(H80C,H80D), C81(H81A,H81B), C82(H82A,H82B), C83(H83A,
 H83B), C84(H84A,H84B), C85(H85A,H85B), C86(H86A,H86B), C87(H87A,H87B),
 C88(H88A,H88B), C89(H89A,H89B), C90(H90A,H90B), C91(H91A,H91B), C92(H92A,H92B),
  C8(H8A,H8B), C9(H9A,H9B), C10(H10A,H10B), C11(H11A,H11B), C12(H12A,H12B),
 C14(H14A,H14B), C15(H15A,H15B), C16(H16A,H16B), C17(H17A,H17B), C18(H18A,H18B),
  C22(H22A,H22B), C23(H23A,H23B), C24(H24A,H24B), C25(H25A,H25B), C26(H26A,
 H26B), C28(H28A,H28B), C29(H29A,H29B), C30(H30A,H30B), C31(H31A,H31B),
 C32(H32A,H32B), C33(H33A,H33B), C34(H34A,H34B), C35(H35A,H35B), C36(H36A,H36B),
  C37(H37A,H37B), C38(H38A,H38B), C39(H39A,H39B), C40(H40A,H40B), C41(H41A,
 H41B), C42(H42A,H42B), C43(H43A,H43B), C44(H44A,H44B)
5.c Aromatic/amide H refined with riding coordinates:
 C45(H45), C46(H46), C59(H59), C60(H60), C5(H5), C6(H6), C19(H19), C20(H20)
;
_shelx_shelxl_version_number 2014/7
_olex2_submission_special_instructions 'No special instructions were received'

loop_
_space_group_symop_operation_xyz
'x, y, z'
'-x, -y, -z'

loop_
_atom_site_label
_atom_site_type_symbol
_atom_site_fract_x
_atom_site_fract_y
_atom_site_fract_z
_atom_site_U_iso_or_equiv
_atom_site_adp_type
_atom_site_occupancy
_atom_site_site_symmetry_order
_atom_site_calc_flag
_atom_site_refinement_flags_posn
_atom_site_refinement_flags_adp
_atom_site_refinement_flags_occupancy
_atom_site_disorder_assembly
_atom_site_disorder_group
Co2 Co 0.11734(4) 0.72983(2) 0.36644(2) 0.02375(11) Uani 1 1 d . . . . .
K2 K 0.03696(7) 0.67995(6) 0.60684(5) 0.0545(3) Uani 1 1 d . . . . .
O7 O 0.1134(3) 0.7748(3) 0.7254(2) 0.0236(9) Uani 0.5 1 d D U P A 1
O8 O 0.1434(4) 0.6207(3) 0.6979(2) 0.0282(10) Uani 0.5 1 d D U P A 1
O9 O 0.0179(5) 0.5165(3) 0.5958(3) 0.0379(13) Uani 0.5 1 d D U P A 1
O10 O -0.1604(5) 0.5839(3) 0.5723(3) 0.0338(11) Uani 0.5 1 d D U P A 1
O11 O -0.1744(5) 0.6990(3) 0.5495(3) 0.0426(11) Uani 0.5 1 d D U P A 1
O12 O 0.0163(4) 0.8251(3) 0.6276(3) 0.0266(12) Uani 0.5 1 d D U P A 1
O13 O 0.0918(5) 0.8268(4) 0.7218(3) 0.0485(16) Uani 0.5 1 d . U P A 2
O14 O 0.1681(5) 0.6895(4) 0.7214(3) 0.0535(15) Uani 0.5 1 d . U P A 2
O15 O 0.0271(5) 0.5577(3) 0.6656(3) 0.0498(14) Uani 0.5 1 d . U P A 2
O16 O -0.1069(5) 0.5600(3) 0.5593(3) 0.0350(12) Uani 0.5 1 d . U P A 2
O17 O -0.1224(5) 0.7149(4) 0.5315(3) 0.0428(12) Uani 0.5 1 d . U P A 2
O18 O -0.0386(8) 0.8334(4) 0.6194(3) 0.0420(17) Uani 0.5 1 d . U P A 2
N9 N 0.1336(3) 0.70652(16) 0.44218(14) 0.0358(7) Uani 1 1 d . . . . .
N10 N 0.0531(2) 0.65930(15) 0.30090(14) 0.0280(6) Uani 1 1 d . . . . .
N11 N 0.1383(4) 0.6924(2) 0.49343(16) 0.0604(12) Uani 1 1 d . . . . .
N12 N 0.0133(3) 0.61300(18) 0.25801(16) 0.0401(8) Uani 1 1 d . . . . .
N13 N 0.0825(2) 0.88949(15) 0.42102(13) 0.0235(6) Uani 1 1 d . . . . .
N14 N -0.0521(2) 0.83066(15) 0.36001(13) 0.0245(6) Uani 1 1 d . . . . .
N15 N 0.3544(2) 0.77846(17) 0.35707(14) 0.0306(6) Uani 1 1 d . . . . .
N16 N 0.2635(2) 0.80508(16) 0.28073(13) 0.0271(6) Uani 1 1 d . . . . .
C1AA C -0.0982(8) 0.7956(5) 0.5307(5) 0.0439(19) Uani 0.5 1 d . U P A 2
H1AA H -0.0210 0.8118 0.5306 0.053 Uiso 0.5 1 calc R . P A 2
H1AB H -0.1323 0.8068 0.4920 0.053 Uiso 0.5 1 calc R . P A 2
C3 C 0.0455(2) 0.81885(17) 0.38241(15) 0.0226(6) Uani 1 1 d . . . . .
C4 C 0.2507(3) 0.77078(18) 0.33334(15) 0.0253(7) Uani 1 1 d . . . . .
C45 C 0.0117(3) 0.94084(19) 0.42258(17) 0.0286(7) Uani 1 1 d . . . . .
H45 H 0.0209 0.9922 0.4462 0.034 Uiso 1 1 calc R . . . .
C46 C -0.0722(3) 0.90373(19) 0.38422(18) 0.0314(8) Uani 1 1 d . . . . .
H46 H -0.1339 0.9240 0.3754 0.038 Uiso 1 1 calc R . . . .
C47 C 0.1861(2) 0.90802(18) 0.45593(16) 0.0244(7) Uani 1 1 d . . . . .
H47 H 0.2290 0.8675 0.4366 0.029 Uiso 1 1 calc R . . . .
C48 C 0.2450(3) 0.9828(2) 0.44705(19) 0.0410(9) Uani 1 1 d . . . . .
H48A H 0.2041 1.0242 0.4653 0.049 Uiso 1 1 calc R . . . .
H48B H 0.2527 0.9812 0.3999 0.049 Uiso 1 1 calc R . . . .
C49 C 0.3549(3) 0.9990(3) 0.4816(2) 0.0444(10) Uani 1 1 d . . . . .
H49A H 0.3975 0.9594 0.4613 0.053 Uiso 1 1 calc R . . . .
H49B H 0.3915 1.0487 0.4761 0.053 Uiso 1 1 calc R . . . .
C50 C 0.3461(3) 1.0000(3) 0.55369(18) 0.0412(9) Uani 1 1 d . . . . .
H50A H 0.3090 1.0425 0.5749 0.049 Uiso 1 1 calc R . . . .
H50B H 0.4177 1.0080 0.5746 0.049 Uiso 1 1 calc R . . . .
C51 C 0.2855(3) 0.9254(3) 0.5631(2) 0.0458(10) Uani 1 1 d . . . . .
H51A H 0.2772 0.9280 0.6104 0.055 Uiso 1 1 calc R . . . .
H51B H 0.3268 0.8838 0.5460 0.055 Uiso 1 1 calc R . . . .
C52 C 0.1758(3) 0.9073(2) 0.52817(17) 0.0323(8) Uani 1 1 d . . . . .
H52A H 0.1411 0.8567 0.5328 0.039 Uiso 1 1 calc R . . . .
H52B H 0.1311 0.9455 0.5486 0.039 Uiso 1 1 calc R . . . .
C53 C -0.1276(3) 0.76943(18) 0.31931(17) 0.0282(7) Uani 1 1 d . . . . .
H53 H -0.0863 0.7376 0.2868 0.034 Uiso 1 1 calc R . . . .
C54 C -0.1832(3) 0.7189(2) 0.3613(2) 0.0374(9) Uani 1 1 d . . . . .
H54A H -0.2254 0.7489 0.3937 0.045 Uiso 1 1 calc R . . . .
H54B H -0.1299 0.6997 0.3854 0.045 Uiso 1 1 calc R . . . .
C55 C -0.2562(3) 0.6515(2) 0.3191(3) 0.0511(11) Uani 1 1 d . . . . .
H55A H -0.2132 0.6185 0.2898 0.061 Uiso 1 1 calc R . . . .
H55B H -0.2947 0.6211 0.3476 0.061 Uiso 1 1 calc R . . . .
C56 C -0.3354(3) 0.6789(2) 0.2782(3) 0.0552(13) Uani 1 1 d . . . . .
H56A H -0.3764 0.6346 0.2482 0.066 Uiso 1 1 calc R . . . .
H56B H -0.3855 0.7051 0.3074 0.066 Uiso 1 1 calc R . . . .
C57 C -0.2809(3) 0.7324(2) 0.2389(2) 0.0486(11) Uani 1 1 d . . . . .
H57A H -0.3351 0.7521 0.2160 0.058 Uiso 1 1 calc R . . . .
H57B H -0.2387 0.7040 0.2054 0.058 Uiso 1 1 calc R . . . .
C58 C -0.2081(3) 0.7995(2) 0.28148(19) 0.0373(9) Uani 1 1 d . . . . .
H58A H -0.1711 0.8314 0.2535 0.045 Uiso 1 1 calc R . . . .
H58B H -0.2506 0.8312 0.3124 0.045 Uiso 1 1 calc R . . . .
C59 C 0.4249(3) 0.8159(2) 0.32119(19) 0.0402(9) Uani 1 1 d . . . . .
H59 H 0.4993 0.8277 0.3289 0.048 Uiso 1 1 calc R . . . .
C60 C 0.3686(3) 0.8325(2) 0.27351(18) 0.0359(8) Uani 1 1 d . . . . .
H60 H 0.3955 0.8582 0.2409 0.043 Uiso 1 1 calc R . . . .
C61 C 0.3815(3) 0.7472(2) 0.41318(18) 0.0365(9) Uani 1 1 d . . . . .
H61 H 0.3255 0.7558 0.4459 0.044 Uiso 1 1 calc R . . . .
C62 C 0.3813(3) 0.6614(2) 0.39151(18) 0.0418(10) Uani 1 1 d . . . . .
H62A H 0.3108 0.6365 0.3724 0.050 Uiso 1 1 calc R . . . .
H62B H 0.4339 0.6510 0.3575 0.050 Uiso 1 1 calc R . . . .
C63 C 0.4084(4) 0.6288(3) 0.4501(2) 0.0586(14) Uani 1 1 d . . . . .
H63A H 0.3520 0.6349 0.4821 0.070 Uiso 1 1 calc R . . . .
H63B H 0.4117 0.5738 0.4352 0.070 Uiso 1 1 calc R . . . .
C64 C 0.5132(5) 0.6685(3) 0.4828(2) 0.0724(17) Uani 1 1 d . . . . .
H64A H 0.5704 0.6598 0.4518 0.087 Uiso 1 1 calc R . . . .
H64B H 0.5282 0.6472 0.5210 0.087 Uiso 1 1 calc R . . . .
C65 C 0.5107(4) 0.7530(3) 0.5050(2) 0.0689(16) Uani 1 1 d . . . . .
H65A H 0.5798 0.7784 0.5262 0.083 Uiso 1 1 calc R . . . .
H65B H 0.4555 0.7620 0.5375 0.083 Uiso 1 1 calc R . . . .
C66 C 0.4871(4) 0.7868(3) 0.4463(2) 0.0518(12) Uani 1 1 d . . . . .
H66A H 0.4846 0.8419 0.4612 0.062 Uiso 1 1 calc R . . . .
H66B H 0.5440 0.7801 0.4147 0.062 Uiso 1 1 calc R . . . .
C67 C 0.1754(3) 0.81665(19) 0.24078(16) 0.0284(7) Uani 1 1 d . . . . .
H67 H 0.1096 0.7869 0.2529 0.034 Uiso 1 1 calc R . . . .
C68 C 0.1606(3) 0.8994(2) 0.25510(18) 0.0368(8) Uani 1 1 d . . . . .
H68A H 0.2269 0.9304 0.2467 0.044 Uiso 1 1 calc R . . . .
H68B H 0.1458 0.9158 0.3019 0.044 Uiso 1 1 calc R . . . .
C69 C 0.0703(3) 0.9134(2) 0.2134(2) 0.0437(10) Uani 1 1 d . . . . .
H69A H 0.0025 0.8882 0.2262 0.052 Uiso 1 1 calc R . . . .
H69B H 0.0672 0.9686 0.2217 0.052 Uiso 1 1 calc R . . . .
C70 C 0.0842(3) 0.8835(2) 0.14086(19) 0.0447(10) Uani 1 1 d . . . . .
H70A H 0.0216 0.8898 0.1156 0.054 Uiso 1 1 calc R . . . .
H70B H 0.1472 0.9131 0.1266 0.054 Uiso 1 1 calc R . . . .
C71 C 0.0974(4) 0.8009(3) 0.1277(2) 0.0582(13) Uani 1 1 d . . . . .
H71A H 0.1094 0.7830 0.0807 0.070 Uiso 1 1 calc R . . . .
H71B H 0.0315 0.7709 0.1382 0.070 Uiso 1 1 calc R . . . .
C72 C 0.1904(4) 0.7873(2) 0.16826(18) 0.0466(10) Uani 1 1 d . . . . .
H72A H 0.1950 0.7323 0.1596 0.056 Uiso 1 1 calc R . . . .
H72B H 0.2573 0.8137 0.1554 0.056 Uiso 1 1 calc R . . . .
C73 C 0.1994(3) 0.7532(3) 0.7608(3) 0.0512(11) Uani 1 1 d D U . . .
H73A H 0.2108 0.7856 0.8055 0.061 Uiso 0.5 1 calc R . P A 1
H73B H 0.2662 0.7581 0.7374 0.061 Uiso 0.5 1 calc R . P A 1
H73C H 0.291(7) 0.763(5) 0.784(4) 0.061 Uiso 0.5 1 d R . P B 2
H73D H 0.147(8) 0.765(5) 0.803(5) 0.061 Uiso 0.5 1 d R . P C 2
C74 C 0.1627(7) 0.6708(5) 0.7634(4) 0.0353(17) Uani 0.5 1 d D U P A 1
H74A H 0.2171 0.6527 0.7875 0.042 Uiso 0.5 1 calc R . P A 1
H74B H 0.0968 0.6678 0.7877 0.042 Uiso 0.5 1 calc R . P A 1
C75 C 0.1223(4) 0.5481(3) 0.6988(2) 0.0539(11) Uani 1 1 d D U . . .
H75A H 0.0605 0.5407 0.7261 0.065 Uiso 0.5 1 calc R . P A 1
H75B H 0.1833 0.5335 0.7200 0.065 Uiso 0.5 1 calc R . P A 1
H75C H 0.178(8) 0.545(6) 0.649(5) 0.065 Uiso 0.5 1 d R . P D 2
H75D H 0.134(8) 0.505(6) 0.709(5) 0.065 Uiso 0.5 1 d R . P E 2
C76 C 0.0994(6) 0.4958(4) 0.6329(4) 0.0380(16) Uani 0.5 1 d D U P A 1
H76A H 0.1650 0.4963 0.6080 0.046 Uiso 0.5 1 calc R . P A 1
H76B H 0.0778 0.4434 0.6387 0.046 Uiso 0.5 1 calc R . P A 1
C77 C -0.0864(9) 0.4895(6) 0.6129(5) 0.040(2) Uani 0.5 1 d D U P A 1
H77A H -0.1007 0.5169 0.6574 0.047 Uiso 0.5 1 calc R . P A 1
H77B H -0.0929 0.4346 0.6125 0.047 Uiso 0.5 1 calc R . P A 1
C78 C -0.1642(7) 0.5027(4) 0.5642(4) 0.0389(18) Uani 0.5 1 d D U P A 1
H78A H -0.1456 0.4799 0.5192 0.047 Uiso 0.5 1 calc R . P A 1
H78B H -0.2363 0.4791 0.5717 0.047 Uiso 0.5 1 calc R . P A 1
C79 C -0.2405(7) 0.5914(5) 0.5300(4) 0.055(2) Uani 0.5 1 d D U P A 1
H79A H -0.2723 0.5422 0.5021 0.067 Uiso 0.5 1 calc R . P A 1
H79B H -0.2963 0.6181 0.5530 0.067 Uiso 0.5 1 calc R . P A 1
C80 C -0.1765(5) 0.6359(3) 0.4958(3) 0.0762(13) Uani 1 1 d D U . . .
H80A H -0.2111 0.6427 0.4555 0.091 Uiso 0.5 1 calc R . P A 1
H80B H -0.1065 0.6195 0.4867 0.091 Uiso 0.5 1 calc R . P A 1
H80C H -0.2466 0.6437 0.4803 0.091 Uiso 0.5 1 calc R . P A 2
H80D H -0.1357 0.6221 0.4561 0.091 Uiso 0.5 1 calc R . P A 2
C81 C -0.1416(8) 0.7685(5) 0.5303(4) 0.044(2) Uani 0.5 1 d D U P A 1
H81A H -0.2034 0.7860 0.5128 0.052 Uiso 0.5 1 calc R . P A 1
H81B H -0.0901 0.7606 0.4953 0.052 Uiso 0.5 1 calc R . P A 1
C82 C -0.0810(8) 0.8403(5) 0.5998(4) 0.0299(19) Uani 0.5 1 d D U P A 1
H82A H -0.0660 0.8893 0.5862 0.036 Uiso 0.5 1 calc R . P A 1
H82B H -0.1331 0.8463 0.6346 0.036 Uiso 0.5 1 calc R . P A 1
C83 C 0.0447(7) 0.8749(5) 0.6877(4) 0.0287(18) Uani 0.5 1 d D U P A 1
H83A H -0.0139 0.8722 0.7181 0.034 Uiso 0.5 1 calc R . P A 1
H83B H 0.0609 0.9277 0.6818 0.034 Uiso 0.5 1 calc R . P A 1
C84 C 0.1421(7) 0.8507(4) 0.7148(4) 0.0304(16) Uani 0.5 1 d D U P A 1
H84A H 0.1995 0.8514 0.6834 0.036 Uiso 0.5 1 calc R . P A 1
H84B H 0.1676 0.8862 0.7564 0.036 Uiso 0.5 1 calc R . P A 1
C85 C 0.1962(8) 0.8266(6) 0.7396(6) 0.066(3) Uani 0.5 1 d . U P A 2
H85A H 0.2209 0.8705 0.7759 0.079 Uiso 0.5 1 calc R . P A 2
H85B H 0.2421 0.8295 0.7021 0.079 Uiso 0.5 1 calc R . P A 2
C86 C 0.1584(9) 0.6274(8) 0.7466(7) 0.061(3) Uani 0.5 1 d . U P A 2
H86A H 0.1071 0.6338 0.7817 0.073 Uiso 0.5 1 calc R . P A 2
H86B H 0.2275 0.6255 0.7673 0.073 Uiso 0.5 1 calc R . P A 2
C87 C -0.0094(10) 0.4931(6) 0.6178(6) 0.053(2) Uani 0.5 1 d . U P A 2
H87A H -0.0125 0.4477 0.6369 0.063 Uiso 0.5 1 calc R . P A 2
H87B H 0.0409 0.4879 0.5820 0.063 Uiso 0.5 1 calc R . P A 2
C88 C -0.1165(10) 0.4962(6) 0.5905(6) 0.043(2) Uani 0.5 1 d . U P A 2
H88A H -0.1421 0.4486 0.5583 0.052 Uiso 0.5 1 calc R . P A 2
H88B H -0.1675 0.5028 0.6259 0.052 Uiso 0.5 1 calc R . P A 2
C89 C -0.1962(6) 0.5663(5) 0.5225(4) 0.0401(18) Uani 0.5 1 d . U P A 2
H89A H -0.2581 0.5686 0.5505 0.048 Uiso 0.5 1 calc R . P A 2
H89B H -0.2120 0.5210 0.4862 0.048 Uiso 0.5 1 calc R . P A 2
C90 C -0.1386(10) 0.8291(6) 0.5856(5) 0.053(2) Uani 0.5 1 d . U P A 2
H90A H -0.1973 0.7965 0.6009 0.063 Uiso 0.5 1 calc R . P A 2
H90B H -0.1586 0.8794 0.5844 0.063 Uiso 0.5 1 calc R . P A 2
C91 C -0.0294(8) 0.8916(5) 0.6771(4) 0.0485(19) Uani 0.5 1 d . U P A 2
H91A H -0.0822 0.8789 0.7087 0.058 Uiso 0.5 1 calc R . P A 2
H91B H -0.0400 0.9406 0.6669 0.058 Uiso 0.5 1 calc R . P A 2
C92 C 0.0775(9) 0.8956(6) 0.7033(5) 0.045(2) Uani 0.5 1 d . U P A 2
H92A H 0.1289 0.9053 0.6700 0.054 Uiso 0.5 1 calc R . P A 2
H92B H 0.0915 0.9383 0.7419 0.054 Uiso 0.5 1 calc R . P A 2
Co1 Co 0.60924(4) 0.75136(2) 0.88914(2) 0.02517(11) Uani 1 1 d . . . . .
K1 K 0.69672(6) 0.53492(4) 0.97121(4) 0.03594(19) Uani 1 1 d . . . . .
O1 O 0.8964(2) 0.57060(14) 1.04379(13) 0.0376(6) Uani 1 1 d . . . . .
O2 O 0.7090(2) 0.52707(15) 1.10460(13) 0.0408(6) Uani 1 1 d . . . . .
O3 O 0.5465(2) 0.43217(15) 1.02021(15) 0.0460(7) Uani 1 1 d . . . . .
O4 O 0.6379(2) 0.38239(15) 0.89883(13) 0.0436(7) Uani 1 1 d . . . . .
O5 O 0.7108(2) 0.49161(15) 0.82978(13) 0.0413(6) Uani 1 1 d . . . . .
O6 O 0.8868(2) 0.57252(14) 0.91097(13) 0.0367(6) Uani 1 1 d . . . . .
N1 N 0.6620(2) 0.71550(15) 0.95162(14) 0.0278(6) Uani 1 1 d . . . . .
N2 N 0.4746(2) 0.72604(17) 0.86470(15) 0.0340(7) Uani 1 1 d . . . . .
N3 N 0.6977(3) 0.69075(17) 0.99206(16) 0.0392(7) Uani 1 1 d . . . . .
N4 N 0.3864(3) 0.7107(2) 0.8502(2) 0.0535(10) Uani 1 1 d . . . . .
N5 N 0.6636(2) 0.91301(16) 0.96997(13) 0.0277(6) Uani 1 1 d . . . . .
N6 N 0.6228(2) 0.91116(16) 0.87039(14) 0.0292(6) Uani 1 1 d . . . . .
N7 N 0.8064(2) 0.75510(16) 0.81456(13) 0.0274(6) Uani 1 1 d . . . . .
N8 N 0.6794(2) 0.68678(18) 0.75181(14) 0.0359(7) Uani 1 1 d . . . . .
C1 C 0.6325(3) 0.86273(19) 0.91181(16) 0.0256(7) Uani 1 1 d . . . . .
C2 C 0.6991(3) 0.72950(18) 0.81501(16) 0.0264(7) Uani 1 1 d . . . . .
C5 C 0.6462(3) 0.9867(2) 0.90241(18) 0.0355(8) Uani 1 1 d . . . . .
H5 H 0.6446 1.0295 0.8837 0.043 Uiso 1 1 calc R . . . .
C6 C 0.6715(3) 0.9880(2) 0.96480(18) 0.0351(8) Uani 1 1 d . . . . .
H6 H 0.6910 1.0318 0.9988 0.042 Uiso 1 1 calc R . . . .
C7 C 0.5884(3) 0.8865(2) 0.80118(16) 0.0299(7) Uani 1 1 d . . . . .
H7 H 0.5707 0.8299 0.7910 0.036 Uiso 1 1 calc R . . . .
C8 C 0.4888(3) 0.9187(2) 0.78883(18) 0.0391(9) Uani 1 1 d . . . . .
H8A H 0.5014 0.9746 0.8047 0.047 Uiso 1 1 calc R . . . .
H8B H 0.4309 0.8980 0.8139 0.047 Uiso 1 1 calc R . . . .
C9 C 0.4544(3) 0.8996(3) 0.71599(19) 0.0444(10) Uani 1 1 d . . . . .
H9A H 0.4326 0.8441 0.7013 0.053 Uiso 1 1 calc R . . . .
H9B H 0.3927 0.9250 0.7099 0.053 Uiso 1 1 calc R . . . .
C10 C 0.5435(4) 0.9252(3) 0.6749(2) 0.0501(11) Uani 1 1 d . . . . .
H10A H 0.5203 0.9101 0.6281 0.060 Uiso 1 1 calc R . . . .
H10B H 0.5606 0.9812 0.6867 0.060 Uiso 1 1 calc R . . . .
C11 C 0.6411(3) 0.8907(3) 0.68498(19) 0.0468(10) Uani 1 1 d . . . . .
H11A H 0.6991 0.9113 0.6599 0.056 Uiso 1 1 calc R . . . .
H11B H 0.6264 0.8351 0.6679 0.056 Uiso 1 1 calc R . . . .
C12 C 0.6766(3) 0.9072(3) 0.75754(19) 0.0438(10) Uani 1 1 d . . . . .
H12A H 0.7351 0.8784 0.7624 0.053 Uiso 1 1 calc R . . . .
H12B H 0.7041 0.9620 0.7722 0.053 Uiso 1 1 calc R . . . .
C13 C 0.6729(3) 0.8894(2) 1.03188(16) 0.0303(7) Uani 1 1 d . . . . .
H13 H 0.6816 0.8345 1.0218 0.036 Uiso 1 1 calc R . . . .
C14 C 0.7687(3) 0.9340(3) 1.07441(18) 0.0418(9) Uani 1 1 d . . . . .
H14A H 0.8340 0.9271 1.0502 0.050 Uiso 1 1 calc R . . . .
H14B H 0.7625 0.9888 1.0843 0.050 Uiso 1 1 calc R . . . .
C15 C 0.7763(3) 0.9072(3) 1.13842(19) 0.0445(10) Uani 1 1 d . . . . .
H15A H 0.7870 0.8532 1.1287 0.053 Uiso 1 1 calc R . . . .
H15B H 0.8379 0.9373 1.1654 0.053 Uiso 1 1 calc R . . . .
C16 C 0.6772(3) 0.9159(2) 1.17583(18) 0.0402(9) Uani 1 1 d . . . . .
H16A H 0.6696 0.9704 1.1888 0.048 Uiso 1 1 calc R . . . .
H16B H 0.6822 0.8964 1.2161 0.048 Uiso 1 1 calc R . . . .
C17 C 0.5809(4) 0.8727(3) 1.1342(2) 0.0581(12) Uani 1 1 d . U . . .
H17A H 0.5162 0.8813 1.1588 0.070 Uiso 1 1 calc R . . . .
H17B H 0.5852 0.8176 1.1252 0.070 Uiso 1 1 calc R . . . .
C18 C 0.5729(3) 0.8977(3) 1.0695(2) 0.0473(11) Uani 1 1 d . . . . .
H18A H 0.5117 0.8664 1.0428 0.057 Uiso 1 1 calc R . . . .
H18B H 0.5609 0.9513 1.0783 0.057 Uiso 1 1 calc R . . . .
C19 C 0.8491(3) 0.7296(2) 0.75492(17) 0.0380(9) Uani 1 1 d . . . . .
H19 H 0.9207 0.7405 0.7439 0.046 Uiso 1 1 calc R . . . .
C20 C 0.7700(3) 0.6863(2) 0.71529(19) 0.0434(10) Uani 1 1 d . . . . .
H20 H 0.7749 0.6606 0.6711 0.052 Uiso 1 1 calc R . . . .
C21 C 0.8676(3) 0.80227(18) 0.87204(15) 0.0258(7) Uani 1 1 d . . . . .
H21 H 0.8169 0.8135 0.9077 0.031 Uiso 1 1 calc R . . . .
C22 C 0.9192(3) 0.8779(2) 0.85970(18) 0.0340(8) Uani 1 1 d . . . . .
H22A H 0.8642 0.9055 0.8466 0.041 Uiso 1 1 calc R . . . .
H22B H 0.9682 0.8690 0.8235 0.041 Uiso 1 1 calc R . . . .
C23 C 0.9802(3) 0.9262(2) 0.92135(18) 0.0345(8) Uani 1 1 d . . . . .
H23A H 1.0165 0.9739 0.9116 0.041 Uiso 1 1 calc R . . . .
H23B H 0.9298 0.9396 0.9561 0.041 Uiso 1 1 calc R . . . .
C24 C 1.0612(3) 0.8843(2) 0.94571(19) 0.0370(9) Uani 1 1 d . . . . .
H24A H 1.0954 0.9155 0.9872 0.044 Uiso 1 1 calc R . . . .
H24B H 1.1166 0.8764 0.9133 0.044 Uiso 1 1 calc R . . . .
C25 C 1.0094(4) 0.8077(2) 0.9569(2) 0.0453(10) Uani 1 1 d . . . . .
H25A H 0.9611 0.8160 0.9936 0.054 Uiso 1 1 calc R . . . .
H25B H 1.0647 0.7798 0.9692 0.054 Uiso 1 1 calc R . . . .
C26 C 0.9469(3) 0.7594(2) 0.89578(18) 0.0382(9) Uani 1 1 d . . . . .
H26A H 0.9964 0.7450 0.8607 0.046 Uiso 1 1 calc R . . . .
H26B H 0.9096 0.7122 0.9060 0.046 Uiso 1 1 calc R . . . .
C27 C 0.5762(3) 0.6437(2) 0.72745(18) 0.0385(9) Uani 1 1 d . . . . .
H27 H 0.5275 0.6504 0.7647 0.046 Uiso 1 1 calc R . . . .
C28 C 0.5798(3) 0.5587(2) 0.7050(2) 0.0447(10) Uani 1 1 d . . . . .
H28A H 0.6049 0.5390 0.7419 0.054 Uiso 1 1 calc R . . . .
H28B H 0.6305 0.5501 0.6696 0.054 Uiso 1 1 calc R . . . .
C29 C 0.4709(3) 0.5156(2) 0.6802(2) 0.0489(11) Uani 1 1 d . . . . .
H29A H 0.4762 0.4611 0.6641 0.059 Uiso 1 1 calc R . . . .
H29B H 0.4220 0.5201 0.7168 0.059 Uiso 1 1 calc R . . . .
C30 C 0.4266(3) 0.5462(2) 0.6259(2) 0.0503(12) Uani 1 1 d . . . . .
H30A H 0.3549 0.5185 0.6121 0.060 Uiso 1 1 calc R . . . .
H30B H 0.4721 0.5378 0.5877 0.060 Uiso 1 1 calc R . . . .
C31 C 0.4212(3) 0.6308(3) 0.6485(3) 0.0561(13) Uani 1 1 d . . . . .
H31A H 0.3698 0.6387 0.6835 0.067 Uiso 1 1 calc R . . . .
H31B H 0.3962 0.6505 0.6115 0.067 Uiso 1 1 calc R . . . .
C32 C 0.5298(3) 0.6747(2) 0.6741(2) 0.0491(11) Uani 1 1 d . . . . .
H32A H 0.5786 0.6719 0.6375 0.059 Uiso 1 1 calc R . . . .
H32B H 0.5231 0.7288 0.6912 0.059 Uiso 1 1 calc R . . . .
C33 C 0.8770(4) 0.6031(2) 1.1100(2) 0.0446(10) Uani 1 1 d . . . . .
H33A H 0.8400 0.6477 1.1122 0.054 Uiso 1 1 calc R . . . .
H33B H 0.9447 0.6200 1.1357 0.054 Uiso 1 1 calc R . . . .
C34 C 0.8098(3) 0.5436(2) 1.1373(2) 0.0435(9) Uani 1 1 d . . . . .
H34A H 0.8435 0.4971 1.1309 0.052 Uiso 1 1 calc R . . . .
H34B H 0.8022 0.5623 1.1847 0.052 Uiso 1 1 calc R . . . .
C35 C 0.6424(4) 0.4692(2) 1.1268(2) 0.0480(10) Uani 1 1 d . . . . .
H35A H 0.6319 0.4856 1.1742 0.058 Uiso 1 1 calc R . . . .
H35B H 0.6754 0.4222 1.1195 0.058 Uiso 1 1 calc R . . . .
C36 C 0.5379(4) 0.4542(3) 1.0896(2) 0.0515(11) Uani 1 1 d . . . . .
H36A H 0.4914 0.4135 1.1045 0.062 Uiso 1 1 calc R . . . .
H36B H 0.5038 0.5007 1.0998 0.062 Uiso 1 1 calc R . . . .
C37 C 0.5754(4) 0.3578(2) 0.9992(2) 0.0467(10) Uani 1 1 d . . . . .
H37A H 0.5304 0.3212 1.0197 0.056 Uiso 1 1 calc R . . . .
H37B H 0.6501 0.3582 1.0122 0.056 Uiso 1 1 calc R . . . .
C38 C 0.5604(4) 0.3353(2) 0.9268(2) 0.0510(11) Uani 1 1 d . . . . .
H38A H 0.5688 0.2812 0.9113 0.061 Uiso 1 1 calc R . . . .
H38B H 0.4884 0.3418 0.9135 0.061 Uiso 1 1 calc R . . . .
C39 C 0.6255(3) 0.3682(2) 0.8291(2) 0.0441(10) Uani 1 1 d . . . . .
H39A H 0.5581 0.3832 0.8166 0.053 Uiso 1 1 calc R . . . .
H39B H 0.6242 0.3134 0.8100 0.053 Uiso 1 1 calc R . . . .
C40 C 0.7167(4) 0.4136(2) 0.8043(2) 0.0453(10) Uani 1 1 d . . . . .
H40A H 0.7843 0.4007 0.8187 0.054 Uiso 1 1 calc R . . . .
H40B H 0.7129 0.4025 0.7559 0.054 Uiso 1 1 calc R . . . .
C41 C 0.7920(4) 0.5417(2) 0.8093(2) 0.0490(11) Uani 1 1 d . . . . .
H41A H 0.7715 0.5932 0.8178 0.059 Uiso 1 1 calc R . . . .
H41B H 0.7988 0.5249 0.7615 0.059 Uiso 1 1 calc R . . . .
C42 C 0.8980(3) 0.5457(2) 0.8430(2) 0.0473(10) Uani 1 1 d . . . . .
H42A H 0.9206 0.4949 0.8345 0.057 Uiso 1 1 calc R . . . .
H42B H 0.9520 0.5808 0.8264 0.057 Uiso 1 1 calc R . . . .
C43 C 0.9839(3) 0.5854(2) 0.9470(2) 0.0430(10) Uani 1 1 d . . . . .
H43A H 1.0370 0.6188 0.9282 0.052 Uiso 1 1 calc R . . . .
H43B H 1.0107 0.5367 0.9454 0.052 Uiso 1 1 calc R . . . .
C44 C 0.9660(3) 0.6222(2) 1.0160(2) 0.0441(10) Uani 1 1 d . . . . .
H44A H 1.0341 0.6361 1.0415 0.053 Uiso 1 1 calc R . . . .
H44B H 0.9346 0.6691 1.0173 0.053 Uiso 1 1 calc R . . . .

loop_
_atom_site_aniso_label
_atom_site_aniso_U_11
_atom_site_aniso_U_22
_atom_site_aniso_U_33
_atom_site_aniso_U_23
_atom_site_aniso_U_13
_atom_site_aniso_U_12
Co2 0.0322(2) 0.0205(2) 0.0202(2) 0.00749(17) -0.00012(18) 0.00459(17)
K2 0.0353(5) 0.0667(6) 0.0696(7) 0.0480(5) -0.0190(4) -0.0154(4)
O7 0.019(2) 0.028(2) 0.027(2) 0.0172(19) -0.0043(17) 0.0012(19)
O8 0.031(2) 0.035(3) 0.024(2) 0.017(2) 0.002(2) 0.008(2)
O9 0.049(3) 0.032(3) 0.035(3) 0.010(2) 0.013(2) 0.006(2)
O10 0.043(3) 0.035(3) 0.023(3) 0.010(2) -0.007(2) 0.001(2)
O11 0.0598(19) 0.0388(17) 0.0345(17) 0.0173(14) 0.0138(15) 0.0103(15)
O12 0.021(3) 0.033(3) 0.028(3) 0.011(2) -0.003(2) 0.006(2)
O13 0.038(3) 0.055(4) 0.041(3) -0.005(3) -0.001(3) -0.008(3)
O14 0.038(3) 0.069(5) 0.053(4) 0.014(4) 0.000(3) 0.006(3)
O15 0.043(3) 0.046(3) 0.068(4) 0.030(3) 0.005(3) 0.009(3)
O16 0.042(3) 0.029(3) 0.033(3) 0.008(2) 0.004(2) -0.001(2)
O17 0.0439(18) 0.0421(18) 0.0430(18) 0.0059(15) -0.0102(15) 0.0140(15)
O18 0.065(5) 0.029(3) 0.025(3) -0.004(3) 0.005(4) -0.006(4)
N9 0.062(2) 0.0210(14) 0.0258(15) 0.0078(12) -0.0036(14) 0.0071(14)
N10 0.0338(15) 0.0235(14) 0.0276(15) 0.0088(12) 0.0032(12) 0.0026(12)
N11 0.122(4) 0.0347(19) 0.0251(17) 0.0112(15) -0.008(2) 0.006(2)
N12 0.0477(19) 0.0300(16) 0.0369(18) -0.0011(14) -0.0006(15) -0.0002(14)
N13 0.0256(14) 0.0210(13) 0.0235(14) 0.0036(11) -0.0015(11) 0.0039(11)
N14 0.0222(13) 0.0217(13) 0.0290(14) 0.0057(11) -0.0011(11) 0.0003(11)
N15 0.0318(15) 0.0344(16) 0.0260(15) 0.0037(12) -0.0042(12) 0.0110(13)
N16 0.0271(14) 0.0318(15) 0.0227(14) 0.0081(12) 0.0010(11) 0.0015(12)
C1AA 0.054(5) 0.039(4) 0.045(4) 0.026(3) -0.010(4) 0.005(3)
C3 0.0260(16) 0.0205(15) 0.0211(15) 0.0067(12) 0.0027(13) -0.0005(12)
C4 0.0322(17) 0.0242(16) 0.0192(15) 0.0024(12) -0.0037(13) 0.0070(13)
C45 0.0310(17) 0.0205(16) 0.0332(18) 0.0021(14) -0.0040(15) 0.0058(13)
C46 0.0298(18) 0.0268(17) 0.0370(19) 0.0034(15) -0.0041(15) 0.0076(14)
C47 0.0229(15) 0.0247(16) 0.0247(16) 0.0028(13) -0.0031(13) 0.0050(13)
C48 0.042(2) 0.047(2) 0.032(2) 0.0181(17) -0.0097(17) -0.0125(18)
C49 0.0313(19) 0.060(3) 0.039(2) 0.018(2) -0.0031(17) -0.0118(18)
C50 0.0217(17) 0.064(3) 0.033(2) 0.0012(18) -0.0054(15) 0.0013(17)
C51 0.032(2) 0.073(3) 0.037(2) 0.026(2) -0.0088(17) 0.004(2)
C52 0.0297(18) 0.040(2) 0.0290(18) 0.0153(15) -0.0038(15) 0.0006(15)
C53 0.0240(16) 0.0232(16) 0.0332(18) 0.0000(14) -0.0009(14) -0.0014(13)
C54 0.0306(19) 0.0287(18) 0.049(2) 0.0053(17) 0.0041(17) -0.0023(15)
C55 0.035(2) 0.031(2) 0.080(3) 0.003(2) 0.003(2) -0.0062(17)
C56 0.027(2) 0.036(2) 0.091(4) -0.006(2) -0.004(2) -0.0003(17)
C57 0.032(2) 0.049(2) 0.056(3) -0.008(2) -0.0139(19) 0.0077(18)
C58 0.0295(18) 0.037(2) 0.041(2) 0.0025(17) -0.0069(16) 0.0017(15)
C59 0.0287(19) 0.048(2) 0.040(2) 0.0029(18) -0.0016(16) 0.0033(17)
C60 0.0291(18) 0.044(2) 0.0331(19) 0.0092(16) 0.0041(15) -0.0016(16)
C61 0.044(2) 0.040(2) 0.0255(18) -0.0001(15) -0.0092(16) 0.0198(17)
C62 0.053(2) 0.045(2) 0.0298(19) 0.0011(17) -0.0119(17) 0.0269(19)
C63 0.088(4) 0.062(3) 0.035(2) 0.009(2) -0.014(2) 0.047(3)
C64 0.087(4) 0.093(4) 0.043(3) 0.000(3) -0.027(3) 0.056(3)
C65 0.077(3) 0.086(4) 0.042(3) -0.009(2) -0.030(2) 0.044(3)
C66 0.051(3) 0.058(3) 0.041(2) -0.010(2) -0.022(2) 0.022(2)
C67 0.0302(17) 0.0324(18) 0.0236(16) 0.0122(14) -0.0040(14) -0.0018(14)
C68 0.046(2) 0.035(2) 0.0316(19) 0.0120(16) -0.0083(17) 0.0050(17)
C69 0.046(2) 0.051(2) 0.041(2) 0.0209(19) -0.0039(18) 0.0125(19)
C70 0.045(2) 0.059(3) 0.037(2) 0.030(2) -0.0095(18) 0.001(2)
C71 0.083(3) 0.055(3) 0.035(2) 0.011(2) -0.028(2) 0.002(2)
C72 0.072(3) 0.042(2) 0.0262(19) 0.0058(17) -0.0077(19) 0.013(2)
C73 0.032(2) 0.064(3) 0.059(3) 0.020(2) -0.009(2) 0.003(2)
C74 0.030(4) 0.053(4) 0.030(4) 0.024(4) -0.004(3) 0.008(4)
C75 0.047(2) 0.061(3) 0.061(3) 0.021(2) 0.004(2) 0.023(2)
C76 0.041(4) 0.037(4) 0.043(4) 0.018(3) 0.014(3) 0.015(3)
C77 0.050(5) 0.025(4) 0.043(5) 0.014(4) -0.002(4) -0.008(4)
C78 0.050(4) 0.028(4) 0.035(4) 0.005(3) -0.001(3) -0.003(3)
C79 0.050(4) 0.073(5) 0.036(4) -0.003(4) -0.008(4) 0.012(4)
C80 0.078(3) 0.082(3) 0.065(2) 0.010(2) -0.007(2) 0.009(2)
C81 0.054(5) 0.046(5) 0.037(4) 0.019(4) 0.011(4) 0.011(4)
C82 0.028(4) 0.032(4) 0.030(4) 0.009(3) -0.003(3) 0.003(4)
C83 0.025(4) 0.029(4) 0.032(4) 0.013(3) -0.010(3) -0.003(3)
C84 0.025(4) 0.032(4) 0.033(4) 0.009(3) -0.017(3) -0.004(3)
C85 0.048(5) 0.065(6) 0.065(6) -0.013(5) 0.006(5) -0.018(5)
C86 0.034(4) 0.090(7) 0.068(7) 0.036(6) 0.000(5) 0.009(5)
C87 0.058(5) 0.045(5) 0.065(5) 0.029(4) 0.009(5) 0.011(4)
C88 0.056(6) 0.026(4) 0.049(6) 0.015(4) 0.008(4) 0.001(4)
C89 0.024(3) 0.054(4) 0.036(3) 0.006(3) 0.007(3) -0.008(3)
C90 0.068(5) 0.036(4) 0.057(5) 0.015(4) -0.008(5) 0.012(4)
C91 0.076(5) 0.034(4) 0.035(4) 0.006(3) 0.007(4) 0.008(4)
C92 0.050(5) 0.046(5) 0.034(5) 0.008(4) 0.003(4) -0.003(4)
Co1 0.0259(2) 0.0242(2) 0.0228(2) 0.00399(17) 0.00314(18) -0.00330(17)
K1 0.0385(4) 0.0270(4) 0.0393(4) 0.0048(3) 0.0060(4) -0.0020(3)
O1 0.0390(14) 0.0328(14) 0.0435(15) 0.0153(12) 0.0068(12) 0.0028(11)
O2 0.0423(15) 0.0356(14) 0.0435(15) 0.0119(12) 0.0082(12) -0.0029(12)
O3 0.0473(16) 0.0362(15) 0.0534(18) 0.0130(13) 0.0091(14) -0.0032(12)
O4 0.0462(16) 0.0357(14) 0.0408(15) 0.0040(12) 0.0059(13) -0.0149(12)
O5 0.0494(16) 0.0325(14) 0.0383(15) 0.0051(11) 0.0068(13) -0.0027(12)
O6 0.0375(14) 0.0316(13) 0.0405(15) 0.0076(11) 0.0102(12) 0.0036(11)
N1 0.0319(15) 0.0219(14) 0.0266(15) 0.0029(12) 0.0052(12) -0.0031(11)
N2 0.0335(17) 0.0343(16) 0.0313(16) 0.0065(13) 0.0045(13) -0.0036(13)
N3 0.052(2) 0.0292(16) 0.0353(17) 0.0081(14) -0.0021(15) 0.0016(14)
N4 0.0303(18) 0.063(2) 0.063(2) 0.012(2) -0.0045(17) -0.0066(17)
N5 0.0294(15) 0.0267(14) 0.0261(14) 0.0060(12) -0.0019(12) 0.0010(12)
N6 0.0312(15) 0.0266(14) 0.0279(15) 0.0069(12) -0.0020(12) -0.0035(12)
N7 0.0266(14) 0.0289(15) 0.0213(14) -0.0001(11) 0.0034(11) -0.0052(11)
N8 0.0286(15) 0.0428(18) 0.0260(15) -0.0061(13) 0.0058(12) -0.0082(13)
C1 0.0229(15) 0.0275(17) 0.0254(16) 0.0063(13) 0.0036(13) -0.0010(13)
C2 0.0274(16) 0.0231(16) 0.0255(17) 0.0011(13) 0.0020(13) -0.0011(13)
C5 0.043(2) 0.0262(18) 0.036(2) 0.0108(15) -0.0079(17) -0.0023(15)
C6 0.041(2) 0.0250(17) 0.037(2) 0.0027(15) -0.0083(16) 0.0022(15)
C7 0.0323(18) 0.0310(18) 0.0257(17) 0.0097(14) -0.0011(14) -0.0026(14)
C8 0.038(2) 0.047(2) 0.0309(19) 0.0089(17) -0.0040(16) 0.0030(17)
C9 0.044(2) 0.054(3) 0.035(2) 0.0113(19) -0.0101(18) 0.0049(19)
C10 0.071(3) 0.049(2) 0.031(2) 0.0191(19) -0.011(2) -0.006(2)
C11 0.045(2) 0.061(3) 0.032(2) 0.0187(19) 0.0039(18) -0.012(2)
C12 0.036(2) 0.058(3) 0.037(2) 0.0197(19) -0.0037(17) -0.0105(18)
C13 0.0382(19) 0.0270(17) 0.0243(17) 0.0048(14) -0.0045(15) 0.0020(15)
C14 0.0296(19) 0.063(3) 0.030(2) 0.0119(18) -0.0029(16) -0.0032(18)
C15 0.043(2) 0.058(3) 0.034(2) 0.0098(19) -0.0058(17) 0.012(2)
C16 0.050(2) 0.042(2) 0.0265(19) 0.0057(16) -0.0003(17) 0.0055(18)
C17 0.050(2) 0.078(3) 0.045(2) 0.023(2) 0.0022(19) -0.011(2)
C18 0.0281(19) 0.078(3) 0.036(2) 0.022(2) -0.0035(17) -0.006(2)
C19 0.0285(18) 0.048(2) 0.0279(18) -0.0022(16) 0.0056(15) -0.0098(16)
C20 0.0328(19) 0.056(3) 0.0278(19) -0.0094(17) 0.0069(16) -0.0112(18)
C21 0.0278(16) 0.0260(16) 0.0187(15) -0.0002(13) 0.0001(13) -0.0048(13)
C22 0.0371(19) 0.0286(18) 0.0336(19) 0.0085(15) -0.0123(16) -0.0063(15)
C23 0.038(2) 0.0259(17) 0.0335(19) 0.0028(15) -0.0088(16) -0.0082(15)
C24 0.0338(19) 0.038(2) 0.033(2) 0.0034(16) -0.0102(16) -0.0060(16)
C25 0.063(3) 0.033(2) 0.039(2) 0.0126(17) -0.022(2) -0.0028(19)
C26 0.055(2) 0.0261(18) 0.0326(19) 0.0098(15) -0.0092(18) -0.0021(17)
C27 0.0280(18) 0.043(2) 0.0310(19) -0.0109(16) 0.0021(15) -0.0115(16)
C28 0.041(2) 0.040(2) 0.046(2) 0.0055(18) -0.0080(19) -0.0119(18)
C29 0.037(2) 0.038(2) 0.059(3) -0.006(2) -0.001(2) -0.0130(17)
C30 0.029(2) 0.052(3) 0.052(3) -0.018(2) -0.0070(19) -0.0085(18)
C31 0.034(2) 0.049(3) 0.074(3) -0.009(2) -0.015(2) 0.0028(19)
C32 0.039(2) 0.038(2) 0.061(3) -0.005(2) -0.012(2) -0.0010(18)
C33 0.050(2) 0.044(2) 0.038(2) 0.0086(18) 0.0026(19) -0.0001(19)
C34 0.050(2) 0.047(2) 0.035(2) 0.0110(18) 0.0040(18) 0.0074(19)
C35 0.055(3) 0.043(2) 0.044(2) 0.0121(19) 0.014(2) -0.005(2)
C36 0.049(2) 0.047(2) 0.056(3) 0.010(2) 0.018(2) -0.004(2)
C37 0.048(2) 0.035(2) 0.057(3) 0.0159(19) 0.015(2) -0.0033(18)
C38 0.047(2) 0.036(2) 0.062(3) 0.009(2) 0.006(2) -0.0180(18)
C39 0.048(2) 0.032(2) 0.043(2) -0.0025(17) -0.0055(19) -0.0071(17)
C40 0.061(3) 0.036(2) 0.035(2) 0.0025(17) 0.0057(19) 0.0003(19)
C41 0.064(3) 0.042(2) 0.039(2) 0.0124(18) 0.009(2) -0.007(2)
C42 0.047(2) 0.041(2) 0.047(2) -0.0001(19) 0.018(2) -0.0027(18)
C43 0.035(2) 0.042(2) 0.059(3) 0.025(2) 0.0100(19) 0.0061(17)
C44 0.037(2) 0.045(2) 0.054(3) 0.025(2) -0.0048(19) -0.0047(18)

loop_
_atom_type_symbol
_atom_type_description
_atom_type_scat_dispersion_real
_atom_type_scat_dispersion_imag
_atom_type_scat_source
C C 0.0033 0.0016 'International Tables Vol C Tables 4.2.6.8 and 6.1.1.4'
H H 0.0000 0.0000 'International Tables Vol C Tables 4.2.6.8 and 6.1.1.4'
Co Co 0.3494 0.9721 'International Tables Vol C Tables 4.2.6.8 and 6.1.1.4'
K K 0.2009 0.2494 'International Tables Vol C Tables 4.2.6.8 and 6.1.1.4'
N N 0.0061 0.0033 'International Tables Vol C Tables 4.2.6.8 and 6.1.1.4'
O O 0.0106 0.0060 'International Tables Vol C Tables 4.2.6.8 and 6.1.1.4'

loop_
_geom_angle_atom_site_label_1
_geom_angle_atom_site_label_2
_geom_angle_atom_site_label_3
_geom_angle
_geom_angle_site_symmetry_1
_geom_angle_site_symmetry_3
N9 Co2 N10 118.79(13) . .
N9 Co2 C3 106.54(14) . .
N9 Co2 C4 112.75(15) . .
N10 Co2 C3 110.45(13) . .
N10 Co2 C4 106.21(13) . .
C3 Co2 C4 100.61(13) . .
O7 K2 O8 60.54(14) . .
O7 K2 O9 117.91(15) . .
O7 K2 O10 130.62(15) . .
O7 K2 O11 118.93(15) . .
O8 K2 O9 59.51(16) . .
O8 K2 O10 107.19(15) . .
O8 K2 O11 147.13(15) . .
O9 K2 O11 102.95(16) . .
O10 K2 O9 58.70(17) . .
O10 K2 O11 45.37(15) . .
O12 K2 O7 61.42(15) . .
O12 K2 O8 121.88(16) . .
O12 K2 O9 168.32(17) . .
O12 K2 O10 112.00(17) . .
O12 K2 O11 69.66(16) . .
O12 K2 N11 89.41(15) . .
O14 K2 O18 107.2(2) . .
O15 K2 O14 59.86(19) . .
O15 K2 O17 127.13(19) . .
O15 K2 O18 142.33(19) . .
O16 K2 O14 122.27(19) . .
O16 K2 O15 62.58(18) . .
O16 K2 O17 67.64(19) . .
O16 K2 O18 115.2(2) . .
O16 K2 N11 99.00(15) . .
O17 K2 O14 157.21(19) . .
O17 K2 O18 52.9(2) . .
N11 K2 O7 120.09(13) . .
N11 K2 O8 116.94(14) . .
N11 K2 O9 100.12(14) . .
N11 K2 O10 108.15(14) . .
N11 K2 O11 92.29(14) . .
N11 K2 O14 117.07(16) . .
N11 K2 O15 125.46(16) . .
N11 K2 O17 78.04(17) . .
N11 K2 O18 92.19(15) . .
C73 O7 K2 118.3(3) . .
C84 O7 K2 108.0(4) . .
C84 O7 C73 110.5(4) . .
C74 O8 K2 115.1(4) . .
C75 O8 K2 120.2(4) . .
C75 O8 C74 113.6(6) . .
C76 O9 K2 112.5(4) . .
C77 O9 K2 108.7(5) . .
C77 O9 C76 113.2(7) . .
C78 O10 K2 119.0(5) . .
C79 O10 K2 128.0(4) . .
C79 O10 C78 104.2(6) . .
C80 O11 K2 94.7(4) . .
C80 O11 C81 111.2(6) . .
C81 O11 K2 98.1(5) . .
C82 O12 K2 114.5(5) . .
C83 O12 K2 122.0(5) . .
C83 O12 C82 111.2(7) . .
C85 O13 K2 104.2(5) . .
C85 O13 C92 111.6(9) . .
C92 O13 K2 113.7(5) . .
C73 O14 K2 121.5(4) . .
C73 O14 C86 116.8(9) . .
C86 O14 K2 116.1(7) . .
C75 O15 K2 117.5(4) . .
C87 O15 K2 106.9(5) . .
C87 O15 C75 110.8(6) . .
C88 O16 K2 118.7(6) . .
C89 O16 K2 121.3(5) . .
C89 O16 C88 115.9(7) . .
C1AA O17 K2 107.7(5) . .
C1AA O17 C80 146.6(6) . .
C80 O17 K2 102.3(4) . .
C90 O18 K2 113.6(5) . .
C91 O18 K2 125.2(6) . .
C91 O18 C90 110.1(9) . .
N11 N9 Co2 175.7(4) . .
N12 N10 Co2 178.6(3) . .
N9 N11 K2 147.2(4) . .
C3 N13 C45 112.7(3) . .
C3 N13 C47 123.4(3) . .
C45 N13 C47 123.9(3) . .
C3 N14 C53 122.8(3) . .
C46 N14 C3 112.3(3) . .
C46 N14 C53 124.7(3) . .
C4 N15 C61 121.8(3) . .
C59 N15 C4 112.2(3) . .
C59 N15 C61 126.0(3) . .
C4 N16 C60 112.1(3) . .
C4 N16 C67 123.7(3) . .
C60 N16 C67 124.0(3) . .
K2 C1AA H1AA 70.1 . .
K2 C1AA H1AB 152.1 . .
O17 C1AA K2 49.0(4) . .
O17 C1AA H1AA 111.2 . .
O17 C1AA H1AB 111.2 . .
H1AA C1AA H1AB 109.1 . .
C90 C1AA K2 94.1(6) . .
C90 C1AA O17 102.9(8) . .
C90 C1AA H1AA 111.2 . .
C90 C1AA H1AB 111.2 . .
N13 C3 Co2 126.9(2) . .
N13 C3 N14 101.4(3) . .
N14 C3 Co2 131.8(2) . .
N15 C4 Co2 131.1(2) . .
N16 C4 Co2 127.1(2) . .
N16 C4 N15 101.7(3) . .
N13 C45 H45 126.7 . .
C46 C45 N13 106.5(3) . .
C46 C45 H45 126.7 . .
N14 C46 H46 126.4 . .
C45 C46 N14 107.2(3) . .
C45 C46 H46 126.4 . .
N13 C47 H47 107.4 . .
N13 C47 C48 111.9(3) . .
N13 C47 C52 111.4(3) . .
C48 C47 H47 107.4 . .
C48 C47 C52 111.1(3) . .
C52 C47 H47 107.4 . .
C47 C48 H48A 109.5 . .
C47 C48 H48B 109.5 . .
C47 C48 C49 110.7(3) . .
H48A C48 H48B 108.1 . .
C49 C48 H48A 109.5 . .
C49 C48 H48B 109.5 . .
C48 C49 H49A 109.5 . .
C48 C49 H49B 109.5 . .
H49A C49 H49B 108.0 . .
C50 C49 C48 110.9(3) . .
C50 C49 H49A 109.5 . .
C50 C49 H49B 109.5 . .
C49 C50 H50A 109.6 . .
C49 C50 H50B 109.6 . .
C49 C50 C51 110.2(3) . .
H50A C50 H50B 108.1 . .
C51 C50 H50A 109.6 . .
C51 C50 H50B 109.6 . .
C50 C51 H51A 109.2 . .
C50 C51 H51B 109.2 . .
C50 C51 C52 112.2(3) . .
H51A C51 H51B 107.9 . .
C52 C51 H51A 109.2 . .
C52 C51 H51B 109.2 . .
C47 C52 C51 110.2(3) . .
C47 C52 H52A 109.6 . .
C47 C52 H52B 109.6 . .
C51 C52 H52A 109.6 . .
C51 C52 H52B 109.6 . .
H52A C52 H52B 108.1 . .
N14 C53 H53 107.8 . .
N14 C53 C54 110.1(3) . .
N14 C53 C58 112.8(3) . .
C54 C53 H53 107.8 . .
C54 C53 C58 110.5(3) . .
C58 C53 H53 107.8 . .
C53 C54 H54A 109.5 . .
C53 C54 H54B 109.5 . .
C53 C54 C55 110.9(3) . .
H54A C54 H54B 108.1 . .
C55 C54 H54A 109.5 . .
C55 C54 H54B 109.5 . .
C54 C55 H55A 109.5 . .
C54 C55 H55B 109.5 . .
H55A C55 H55B 108.0 . .
C56 C55 C54 110.9(3) . .
C56 C55 H55A 109.5 . .
C56 C55 H55B 109.5 . .
C55 C56 H56A 109.3 . .
C55 C56 H56B 109.3 . .
H56A C56 H56B 108.0 . .
C57 C56 C55 111.6(3) . .
C57 C56 H56A 109.3 . .
C57 C56 H56B 109.3 . .
C56 C57 H57A 109.1 . .
C56 C57 H57B 109.1 . .
C56 C57 C58 112.5(4) . .
H57A C57 H57B 107.8 . .
C58 C57 H57A 109.1 . .
C58 C57 H57B 109.1 . .
C53 C58 C57 109.3(3) . .
C53 C58 H58A 109.8 . .
C53 C58 H58B 109.8 . .
C57 C58 H58A 109.8 . .
C57 C58 H58B 109.8 . .
H58A C58 H58B 108.3 . .
N15 C59 H59 126.5 . .
C60 C59 N15 107.0(3) . .
C60 C59 H59 126.5 . .
N16 C60 H60 126.5 . .
C59 C60 N16 107.0(3) . .
C59 C60 H60 126.5 . .
N15 C61 H61 107.9 . .
N15 C61 C62 110.1(3) . .
N15 C61 C66 111.8(4) . .
C62 C61 H61 107.9 . .
C66 C61 H61 107.9 . .
C66 C61 C62 111.1(3) . .
C61 C62 H62A 109.6 . .
C61 C62 H62B 109.6 . .
H62A C62 H62B 108.2 . .
C63 C62 C61 110.1(3) . .
C63 C62 H62A 109.6 . .
C63 C62 H62B 109.6 . .
C62 C63 H63A 109.4 . .
C62 C63 H63B 109.4 . .
H63A C63 H63B 108.0 . .
C64 C63 C62 111.1(5) . .
C64 C63 H63A 109.4 . .
C64 C63 H63B 109.4 . .
C63 C64 H64A 109.6 . .
C63 C64 H64B 109.6 . .
C63 C64 C65 110.4(4) . .
H64A C64 H64B 108.1 . .
C65 C64 H64A 109.6 . .
C65 C64 H64B 109.6 . .
C64 C65 H65A 109.6 . .
C64 C65 H65B 109.6 . .
C64 C65 C66 110.1(4) . .
H65A C65 H65B 108.1 . .
C66 C65 H65A 109.6 . .
C66 C65 H65B 109.6 . .
C61 C66 C65 109.7(4) . .
C61 C66 H66A 109.7 . .
C61 C66 H66B 109.7 . .
C65 C66 H66A 109.7 . .
C65 C66 H66B 109.7 . .
H66A C66 H66B 108.2 . .
N16 C67 H67 107.8 . .
N16 C67 C68 110.8(3) . .
N16 C67 C72 111.5(3) . .
C68 C67 H67 107.8 . .
C68 C67 C72 111.0(3) . .
C72 C67 H67 107.8 . .
C67 C68 H68A 109.2 . .
C67 C68 H68B 109.2 . .
C67 C68 C69 112.0(3) . .
H68A C68 H68B 107.9 . .
C69 C68 H68A 109.2 . .
C69 C68 H68B 109.2 . .
C68 C69 H69A 109.3 . .
C68 C69 H69B 109.3 . .
H69A C69 H69B 107.9 . .
C70 C69 C68 111.7(3) . .
C70 C69 H69A 109.3 . .
C70 C69 H69B 109.3 . .
C69 C70 H70A 109.6 . .
C69 C70 H70B 109.6 . .
H70A C70 H70B 108.1 . .
C71 C70 C69 110.3(3) . .
C71 C70 H70A 109.6 . .
C71 C70 H70B 109.6 . .
C70 C71 H71A 109.2 . .
C70 C71 H71B 109.2 . .
C70 C71 C72 111.9(3) . .
H71A C71 H71B 107.9 . .
C72 C71 H71A 109.2 . .
C72 C71 H71B 109.2 . .
C67 C72 C71 110.2(4) . .
C67 C72 H72A 109.6 . .
C67 C72 H72B 109.6 . .
C71 C72 H72A 109.6 . .
C71 C72 H72B 109.6 . .
H72A C72 H72B 108.1 . .
O7 C73 H73A 110.8 . .
O7 C73 H73B 110.8 . .
O7 C73 C74 104.7(5) . .
O14 C73 H73C 116(4) . .
O14 C73 H73D 113(5) . .
O14 C73 C85 120.3(6) . .
H73A C73 H73B 108.9 . .
H73C C73 H73D 107(6) . .
C74 C73 H73A 110.8 . .
C74 C73 H73B 110.8 . .
C85 C73 H73C 102(4) . .
C85 C73 H73D 97(5) . .
O8 C74 C73 112.7(7) . .
O8 C74 H74A 109.1 . .
O8 C74 H74B 109.1 . .
C73 C74 H74A 109.1 . .
C73 C74 H74B 109.1 . .
H74A C74 H74B 107.8 . .
O8 C75 H75A 108.6 . .
O8 C75 H75B 108.6 . .
O8 C75 C76 114.8(5) . .
O15 C75 H75C 95(4) . .
O15 C75 H75D 125(7) . .
O15 C75 C86 104.6(6) . .
H75A C75 H75B 107.5 . .
H75C C75 H75D 99(8) . .
C76 C75 H75A 108.6 . .
C76 C75 H75B 108.6 . .
C86 C75 H75C 108(5) . .
C86 C75 H75D 121(6) . .
O9 C76 C75 112.9(5) . .
O9 C76 H76A 109.0 . .
O9 C76 H76B 109.0 . .
C75 C76 H76A 109.0 . .
C75 C76 H76B 109.0 . .
H76A C76 H76B 107.8 . .
O9 C77 H77A 110.0 . .
O9 C77 H77B 110.0 . .
O9 C77 C78 108.6(8) . .
H77A C77 H77B 108.4 . .
C78 C77 H77A 110.0 . .
C78 C77 H77B 110.0 . .
O10 C78 C77 107.7(7) . .
O10 C78 H78A 110.2 . .
O10 C78 H78B 110.2 . .
C77 C78 H78A 110.2 . .
C77 C78 H78B 110.2 . .
H78A C78 H78B 108.5 . .
O10 C79 H79A 112.6 . .
O10 C79 H79B 112.6 . .
H79A C79 H79B 110.1 . .
C80 C79 O10 95.6(6) . .
C80 C79 H79A 112.6 . .
C80 C79 H79B 112.6 . .
K2 C80 H80A 149.8 . .
K2 C80 H80B 55.5 . .
K2 C80 H80C 152.3 . .
K2 C80 H80D 96.7 . .
O11 C80 K2 61.2(3) . .
O11 C80 H80A 113.7 . .
O11 C80 H80B 113.7 . .
O17 C80 K2 52.0(3) . .
O17 C80 H80C 105.5 . .
O17 C80 H80D 105.5 . .
C79 C80 K2 96.3(4) . .
C79 C80 O11 89.6(5) . .
C79 C80 H80A 113.7 . .
C79 C80 H80B 113.7 . .
H80A C80 H80B 111.0 . .
H80C C80 H80D 106.1 . .
C89 C80 K2 82.7(4) . .
C89 C80 O17 127.1(6) . .
C89 C80 H80C 105.5 . .
C89 C80 H80D 105.5 . .
K2 C81 H81A 167.5 . .
K2 C81 H81B 81.0 . .
O11 C81 K2 58.5(5) . .
O11 C81 H81A 109.6 . .
O11 C81 H81B 109.6 . .
O11 C81 C82 110.2(7) . .
H81A C81 H81B 108.1 . .
C82 C81 K2 74.0(4) . .
C82 C81 H81A 109.6 . .
C82 C81 H81B 109.6 . .
K2 C82 H82A 140.7 . .
K2 C82 H82B 107.9 . .
O12 C82 K2 43.3(4) . .
O12 C82 C81 115.9(7) . .
O12 C82 H82A 108.3 . .
O12 C82 H82B 108.3 . .
C81 C82 K2 76.0(4) . .
C81 C82 H82A 108.3 . .
C81 C82 H82B 108.3 . .
H82A C82 H82B 107.4 . .
O12 C83 H83A 110.3 . .
O12 C83 H83B 110.3 . .
O12 C83 C84 107.1(7) . .
H83A C83 H83B 108.5 . .
C84 C83 H83A 110.3 . .
C84 C83 H83B 110.3 . .
K2 C84 H84A 84.1 . .
K2 C84 H84B 158.9 . .
O7 C84 K2 48.9(3) . .
O7 C84 C83 108.3(7) . .
O7 C84 H84A 110.0 . .
O7 C84 H84B 110.0 . .
C83 C84 K2 80.0(4) . .
C83 C84 H84A 110.0 . .
C83 C84 H84B 110.0 . .
H84A C84 H84B 108.4 . .
O13 C85 C73 106.2(7) . .
O13 C85 H85A 110.5 . .
O13 C85 H85B 110.5 . .
C73 C85 H85A 110.5 . .
C73 C85 H85B 110.5 . .
H85A C85 H85B 108.7 . .
O14 C86 C75 117.9(10) . .
O14 C86 H86A 107.8 . .
O14 C86 H86B 107.8 . .
C75 C86 H86A 107.8 . .
C75 C86 H86B 107.8 . .
H86A C86 H86B 107.2 . .
K2 C87 H87A 159.5 . .
K2 C87 H87B 81.8 . .
O15 C87 K2 50.3(4) . .
O15 C87 H87A 109.2 . .
O15 C87 H87B 109.2 . .
O15 C87 C88 111.9(9) . .
H87A C87 H87B 107.9 . .
C88 C87 K2 83.3(6) . .
C88 C87 H87A 109.2 . .
C88 C87 H87B 109.2 . .
O16 C88 C87 107.4(8) . .
O16 C88 H88A 110.2 . .
O16 C88 H88B 110.2 . .
C87 C88 H88A 110.2 . .
C87 C88 H88B 110.2 . .
H88A C88 H88B 108.5 . .
O16 C89 C80 109.9(6) . .
O16 C89 H89A 109.7 . .
O16 C89 H89B 109.7 . .
C80 C89 H89A 109.7 . .
C80 C89 H89B 109.7 . .
H89A C89 H89B 108.2 . .
O18 C90 H90A 113.8 . .
O18 C90 H90B 113.8 . .
C1AA C90 O18 89.4(9) . .
C1AA C90 H90A 113.8 . .
C1AA C90 H90B 113.8 . .
H90A C90 H90B 111.0 . .
O18 C91 H91A 110.7 . .
O18 C91 H91B 110.7 . .
O18 C91 C92 105.2(9) . .
H91A C91 H91B 108.8 . .
C92 C91 H91A 110.7 . .
C92 C91 H91B 110.7 . .
O13 C92 C91 111.2(9) . .
O13 C92 H92A 109.4 . .
O13 C92 H92B 109.4 . .
C91 C92 H92A 109.4 . .
C91 C92 H92B 109.4 . .
H92A C92 H92B 108.0 . .
N1 Co1 N2 120.49(14) . .
N1 Co1 C1 110.10(13) . .
N1 Co1 C2 106.46(14) . .
N2 Co1 C1 105.09(14) . .
N2 Co1 C2 111.14(14) . .
C2 Co1 C1 102.05(13) . .
O1 K1 O3 142.21(8) . 2_667
O1 K1 O5 115.17(8) . .
O1 K1 C36 163.07(10) . 2_667
O2 K1 O1 59.06(8) . .
O2 K1 O3 59.89(8) . .
O2 K1 O3 92.73(8) . 2_667
O2 K1 O4 106.23(8) . .
O2 K1 O5 159.69(8) . .
O2 K1 C36 116.86(10) . 2_667
O3 K1 O1 113.19(8) . .
O3 K1 O3 62.01(9) . 2_667
O3 K1 O4 59.50(8) . .
O3 K1 O5 112.34(8) . .
O3 K1 C36 72.77(10) . 2_667
O3 K1 C36 25.27(9) 2_667 2_667
O4 K1 O1 117.49(8) . .
O4 K1 O3 93.02(8) . 2_667
O4 K1 O5 57.36(8) . .
O4 K1 C36 79.36(10) . 2_667
O5 K1 O3 99.62(8) . 2_667
O5 K1 C36 74.35(10) . 2_667
O6 K1 O1 58.77(8) . .
O6 K1 O2 117.77(8) . .
O6 K1 O3 141.69(8) . 2_667
O6 K1 O3 152.75(8) . .
O6 K1 O4 99.33(8) . .
O6 K1 O5 59.39(8) . .
O6 K1 C36 123.19(10) . 2_667
N3 K1 O1 86.31(9) . .
N3 K1 O2 96.93(9) . .
N3 K1 O3 71.70(9) . 2_667
N3 K1 O3 125.34(10) . .
N3 K1 O4 152.92(10) . .
N3 K1 O5 102.21(9) . .
N3 K1 O6 81.52(9) . .
N3 K1 C36 77.75(11) . 2_667
C33 O1 K1 107.9(2) . .
C44 O1 K1 109.2(2) . .
C44 O1 C33 111.1(3) . .
C34 O2 K1 118.3(2) . .
C34 O2 C35 111.6(3) . .
C35 O2 K1 119.7(2) . .
K1 O3 K1 117.99(9) . 2_667
C36 O3 K1 79.3(2) . 2_667
C36 O3 K1 112.5(2) . .
C36 O3 C37 113.1(3) . .
C37 O3 K1 107.5(2) . .
C37 O3 K1 123.5(2) . 2_667
C38 O4 K1 116.5(2) . .
C38 O4 C39 112.4(3) . .
C39 O4 K1 119.2(2) . .
C40 O5 K1 115.3(2) . .
C40 O5 C41 113.8(3) . .
C41 O5 K1 109.4(2) . .
C42 O6 K1 121.3(2) . .
C43 O6 K1 119.7(2) . .
C43 O6 C42 112.6(3) . .
N3 N1 Co1 178.7(3) . .
N4 N2 Co1 178.3(3) . .
N1 N3 K1 119.1(2) . .
C1 N5 C6 112.6(3) . .
C1 N5 C13 123.0(3) . .
C6 N5 C13 123.9(3) . .
C1 N6 C5 111.9(3) . .
C1 N6 C7 124.7(3) . .
C5 N6 C7 123.4(3) . .
C2 N7 C21 123.2(3) . .
C19 N7 C2 112.6(3) . .
C19 N7 C21 124.2(3) . .
C2 N8 C20 112.4(3) . .
C2 N8 C27 123.6(3) . .
C20 N8 C27 123.9(3) . .
N5 C1 Co1 131.1(2) . .
N5 C1 N6 101.9(3) . .
N6 C1 Co1 127.1(2) . .
N7 C2 Co1 125.9(2) . .
N8 C2 Co1 132.6(2) . .
N8 C2 N7 101.5(3) . .
N6 C5 H5 126.4 . .
C6 C5 N6 107.1(3) . .
C6 C5 H5 126.4 . .
N5 C6 H6 126.8 . .
C5 C6 N5 106.5(3) . .
C5 C6 H6 126.8 . .
N6 C7 H7 107.7 . .
N6 C7 C8 110.2(3) . .
N6 C7 C12 111.0(3) . .
C8 C7 H7 107.7 . .
C12 C7 H7 107.7 . .
C12 C7 C8 112.2(3) . .
C7 C8 H8A 109.2 . .
C7 C8 H8B 109.2 . .
C7 C8 C9 112.2(3) . .
H8A C8 H8B 107.9 . .
C9 C8 H8A 109.2 . .
C9 C8 H8B 109.2 . .
C8 C9 H9A 109.4 . .
C8 C9 H9B 109.4 . .
H9A C9 H9B 108.0 . .
C10 C9 C8 111.1(3) . .
C10 C9 H9A 109.4 . .
C10 C9 H9B 109.4 . .
C9 C10 H10A 109.4 . .
C9 C10 H10B 109.4 . .
H10A C10 H10B 108.0 . .
C11 C10 C9 111.3(3) . .
C11 C10 H10A 109.4 . .
C11 C10 H10B 109.4 . .
C10 C11 H11A 109.2 . .
C10 C11 H11B 109.2 . .
C10 C11 C12 111.9(4) . .
H11A C11 H11B 107.9 . .
C12 C11 H11A 109.2 . .
C12 C11 H11B 109.2 . .
C7 C12 C11 113.1(3) . .
C7 C12 H12A 109.0 . .
C7 C12 H12B 109.0 . .
C11 C12 H12A 109.0 . .
C11 C12 H12B 109.0 . .
H12A C12 H12B 107.8 . .
N5 C13 H13 108.0 . .
N5 C13 C14 112.4(3) . .
N5 C13 C18 110.4(3) . .
C14 C13 H13 108.0 . .
C18 C13 H13 108.0 . .
C18 C13 C14 109.7(3) . .
C13 C14 H14A 109.5 . .
C13 C14 H14B 109.5 . .
H14A C14 H14B 108.1 . .
C15 C14 C13 110.9(3) . .
C15 C14 H14A 109.5 . .
C15 C14 H14B 109.5 . .
C14 C15 H15A 109.5 . .
C14 C15 H15B 109.5 . .
H15A C15 H15B 108.1 . .
C16 C15 C14 110.6(3) . .
C16 C15 H15A 109.5 . .
C16 C15 H15B 109.5 . .
C15 C16 H16A 109.6 . .
C15 C16 H16B 109.6 . .
C15 C16 C17 110.5(3) . .
H16A C16 H16B 108.1 . .
C17 C16 H16A 109.6 . .
C17 C16 H16B 109.6 . .
C16 C17 H17A 109.3 . .
C16 C17 H17B 109.3 . .
C16 C17 C18 111.7(4) . .
H17A C17 H17B 107.9 . .
C18 C17 H17A 109.3 . .
C18 C17 H17B 109.3 . .
C13 C18 C17 111.1(4) . .
C13 C18 H18A 109.4 . .
C13 C18 H18B 109.4 . .
C17 C18 H18A 109.4 . .
C17 C18 H18B 109.4 . .
H18A C18 H18B 108.0 . .
N7 C19 H19 126.5 . .
C20 C19 N7 107.0(3) . .
C20 C19 H19 126.5 . .
N8 C20 H20 126.8 . .
C19 C20 N8 106.4(3) . .
C19 C20 H20 126.8 . .
N7 C21 H21 107.2 . .
N7 C21 C22 112.2(3) . .
N7 C21 C26 110.8(3) . .
C22 C21 H21 107.2 . .
C26 C21 H21 107.2 . .
C26 C21 C22 112.0(3) . .
C21 C22 H22A 109.5 . .
C21 C22 H22B 109.5 . .
C21 C22 C23 110.6(3) . .
H22A C22 H22B 108.1 . .
C23 C22 H22A 109.5 . .
C23 C22 H22B 109.5 . .
C22 C23 H23A 109.3 . .
C22 C23 H23B 109.3 . .
H23A C23 H23B 108.0 . .
C24 C23 C22 111.5(3) . .
C24 C23 H23A 109.3 . .
C24 C23 H23B 109.3 . .
C23 C24 H24A 109.4 . .
C23 C24 H24B 109.4 . .
C23 C24 C25 111.0(3) . .
H24A C24 H24B 108.0 . .
C25 C24 H24A 109.4 . .
C25 C24 H24B 109.4 . .
C24 C25 H25A 109.3 . .
C24 C25 H25B 109.3 . .
C24 C25 C26 111.8(3) . .
H25A C25 H25B 107.9 . .
C26 C25 H25A 109.3 . .
C26 C25 H25B 109.3 . .
C21 C26 C25 111.1(3) . .
C21 C26 H26A 109.4 . .
C21 C26 H26B 109.4 . .
C25 C26 H26A 109.4 . .
C25 C26 H26B 109.4 . .
H26A C26 H26B 108.0 . .
N8 C27 H27 107.1 . .
N8 C27 C28 112.6(3) . .
N8 C27 C32 111.5(3) . .
C28 C27 H27 107.1 . .
C32 C27 H27 107.1 . .
C32 C27 C28 111.0(3) . .
C27 C28 H28A 109.4 . .
C27 C28 H28B 109.4 . .
C27 C28 C29 111.1(4) . .
H28A C28 H28B 108.0 . .
C29 C28 H28A 109.4 . .
C29 C28 H28B 109.4 . .
C28 C29 H29A 109.3 . .
C28 C29 H29B 109.3 . .
H29A C29 H29B 108.0 . .
C30 C29 C28 111.5(4) . .
C30 C29 H29A 109.3 . .
C30 C29 H29B 109.3 . .
C29 C30 H30A 109.5 . .
C29 C30 H30B 109.5 . .
C29 C30 C31 110.6(3) . .
H30A C30 H30B 108.1 . .
C31 C30 H30A 109.5 . .
C31 C30 H30B 109.5 . .
C30 C31 H31A 109.5 . .
C30 C31 H31B 109.5 . .
C30 C31 C32 110.8(3) . .
H31A C31 H31B 108.1 . .
C32 C31 H31A 109.5 . .
C32 C31 H31B 109.5 . .
C27 C32 C31 112.2(4) . .
C27 C32 H32A 109.2 . .
C27 C32 H32B 109.2 . .
C31 C32 H32A 109.2 . .
C31 C32 H32B 109.2 . .
H32A C32 H32B 107.9 . .
O1 C33 H33A 110.1 . .
O1 C33 H33B 110.1 . .
O1 C33 C34 108.0(3) . .
H33A C33 H33B 108.4 . .
C34 C33 H33A 110.1 . .
C34 C33 H33B 110.1 . .
O2 C34 C33 108.8(3) . .
O2 C34 H34A 109.9 . .
O2 C34 H34B 109.9 . .
C33 C34 H34A 109.9 . .
C33 C34 H34B 109.9 . .
H34A C34 H34B 108.3 . .
O2 C35 H35A 110.0 . .
O2 C35 H35B 110.0 . .
O2 C35 C36 108.5(4) . .
H35A C35 H35B 108.4 . .
C36 C35 H35A 110.0 . .
C36 C35 H35B 110.0 . .
K1 C36 H36A 77.3 2_667 .
K1 C36 H36B 56.6 2_667 .
O3 C36 K1 75.4(2) . 2_667
O3 C36 C35 113.5(4) . .
O3 C36 H36A 108.9 . .
O3 C36 H36B 108.9 . .
C35 C36 K1 165.5(3) . 2_667
C35 C36 H36A 108.9 . .
C35 C36 H36B 108.9 . .
H36A C36 H36B 107.7 . .
O3 C37 H37A 110.1 . .
O3 C37 H37B 110.1 . .
O3 C37 C38 107.9(4) . .
H37A C37 H37B 108.4 . .
C38 C37 H37A 110.1 . .
C38 C37 H37B 110.1 . .
O4 C38 C37 108.3(3) . .
O4 C38 H38A 110.0 . .
O4 C38 H38B 110.0 . .
C37 C38 H38A 110.0 . .
C37 C38 H38B 110.0 . .
H38A C38 H38B 108.4 . .
O4 C39 H39A 110.1 . .
O4 C39 H39B 110.1 . .
O4 C39 C40 108.2(3) . .
H39A C39 H39B 108.4 . .
C40 C39 H39A 110.1 . .
C40 C39 H39B 110.1 . .
O5 C40 C39 107.6(3) . .
O5 C40 H40A 110.2 . .
O5 C40 H40B 110.2 . .
C39 C40 H40A 110.2 . .
C39 C40 H40B 110.2 . .
H40A C40 H40B 108.5 . .
O5 C41 H41A 108.9 . .
O5 C41 H41B 108.9 . .
O5 C41 C42 113.5(3) . .
H41A C41 H41B 107.7 . .
C42 C41 H41A 108.9 . .
C42 C41 H41B 108.9 . .
O6 C42 C41 107.6(3) . .
O6 C42 H42A 110.2 . .
O6 C42 H42B 110.2 . .
C41 C42 H42A 110.2 . .
C41 C42 H42B 110.2 . .
H42A C42 H42B 108.5 . .
O6 C43 H43A 110.0 . .
O6 C43 H43B 110.0 . .
O6 C43 C44 108.3(3) . .
H43A C43 H43B 108.4 . .
C44 C43 H43A 110.0 . .
C44 C43 H43B 110.0 . .
O1 C44 C43 109.0(3) . .
O1 C44 H44A 109.9 . .
O1 C44 H44B 109.9 . .
C43 C44 H44A 109.9 . .
C43 C44 H44B 109.9 . .
H44A C44 H44B 108.3 . .

loop_
_geom_bond_atom_site_label_1
_geom_bond_atom_site_label_2
_geom_bond_distance
_geom_bond_site_symmetry_2
Co2 N9 1.749(3) .
Co2 N10 1.771(3) .
Co2 C3 1.944(3) .
Co2 C4 1.956(4) .
K2 O7 2.785(5) .
K2 O8 2.817(5) .
K2 O9 2.913(6) .
K2 O10 2.851(6) .
K2 O11 3.044(6) .
K2 O12 2.638(6) .
K2 O14 2.879(7) .
K2 O15 2.759(6) .
K2 O16 2.655(5) .
K2 O17 2.793(6) .
K2 O18 3.045(8) .
K2 N11 2.754(4) .
O7 C73 1.466(6) .
O7 C84 1.446(8) .
O8 C74 1.472(10) .
O8 C75 1.317(7) .
O9 C76 1.435(9) .
O9 C77 1.430(11) .
O10 C78 1.447(9) .
O10 C79 1.391(9) .
O11 C80 1.421(7) .
O11 C81 1.420(10) .
O12 C82 1.457(9) .
O12 C83 1.395(9) .
O13 C85 1.385(12) .
O13 C92 1.423(14) .
O14 C73 1.281(8) .
O14 C86 1.341(13) .
O15 C75 1.448(7) .
O15 C87 1.392(12) .
O16 C88 1.445(11) .
O16 C89 1.404(10) .
O17 C1AA 1.464(11) .
O17 C80 1.535(8) .
O18 C90 1.441(12) .
O18 C91 1.418(10) .
N9 N11 1.161(4) .
N10 N12 1.150(4) .
N13 C3 1.381(4) .
N13 C45 1.386(4) .
N13 C47 1.469(4) .
N14 C3 1.390(4) .
N14 C46 1.380(4) .
N14 C53 1.476(4) .
N15 C4 1.390(4) .
N15 C59 1.380(5) .
N15 C61 1.473(4) .
N16 C4 1.381(4) .
N16 C60 1.387(4) .
N16 C67 1.464(4) .
C1AA H1AA 0.9900 .
C1AA H1AB 0.9900 .
C1AA C90 1.327(14) .
C45 H45 0.9500 .
C45 C46 1.343(5) .
C46 H46 0.9500 .
C47 H47 1.0000 .
C47 C48 1.511(5) .
C47 C52 1.524(5) .
C48 H48A 0.9900 .
C48 H48B 0.9900 .
C48 C49 1.536(5) .
C49 H49A 0.9900 .
C49 H49B 0.9900 .
C49 C50 1.513(5) .
C50 H50A 0.9900 .
C50 H50B 0.9900 .
C50 C51 1.519(6) .
C51 H51A 0.9900 .
C51 H51B 0.9900 .
C51 C52 1.537(5) .
C52 H52A 0.9900 .
C52 H52B 0.9900 .
C53 H53 1.0000 .
C53 C54 1.518(5) .
C53 C58 1.524(5) .
C54 H54A 0.9900 .
C54 H54B 0.9900 .
C54 C55 1.535(5) .
C55 H55A 0.9900 .
C55 H55B 0.9900 .
C55 C56 1.524(6) .
C56 H56A 0.9900 .
C56 H56B 0.9900 .
C56 C57 1.509(7) .
C57 H57A 0.9900 .
C57 H57B 0.9900 .
C57 C58 1.533(5) .
C58 H58A 0.9900 .
C58 H58B 0.9900 .
C59 H59 0.9500 .
C59 C60 1.338(5) .
C60 H60 0.9500 .
C61 H61 1.0000 .
C61 C62 1.531(5) .
C61 C66 1.523(5) .
C62 H62A 0.9900 .
C62 H62B 0.9900 .
C62 C63 1.533(5) .
C63 H63A 0.9900 .
C63 H63B 0.9900 .
C63 C64 1.512(7) .
C64 H64A 0.9900 .
C64 H64B 0.9900 .
C64 C65 1.515(7) .
C65 H65A 0.9900 .
C65 H65B 0.9900 .
C65 C66 1.537(7) .
C66 H66A 0.9900 .
C66 H66B 0.9900 .
C67 H67 1.0000 .
C67 C68 1.512(5) .
C67 C72 1.522(5) .
C68 H68A 0.9900 .
C68 H68B 0.9900 .
C68 C69 1.526(5) .
C69 H69A 0.9900 .
C69 H69B 0.9900 .
C69 C70 1.522(6) .
C70 H70A 0.9900 .
C70 H70B 0.9900 .
C70 C71 1.505(6) .
C71 H71A 0.9900 .
C71 H71B 0.9900 .
C71 C72 1.536(6) .
C72 H72A 0.9900 .
C72 H72B 0.9900 .
C73 H73A 0.9900 .
C73 H73B 0.9900 .
C73 H73C 1.23(9) .
C73 H73D 1.12(10) .
C73 C74 1.522(10) .
C73 C85 1.504(13) .
C74 H74A 0.9900 .
C74 H74B 0.9900 .
C75 H75A 0.9900 .
C75 H75B 0.9900 .
C75 H75C 1.26(10) .
C75 H75D 0.89(10) .
C75 C76 1.499(9) .
C75 C86 1.576(15) .
C76 H76A 0.9900 .
C76 H76B 0.9900 .
C77 H77A 0.9900 .
C77 H77B 0.9900 .
C77 C78 1.500(11) .
C78 H78A 0.9900 .
C78 H78B 0.9900 .
C79 H79A 0.9900 .
C79 H79B 0.9900 .
C79 C80 1.384(8) .
C80 H80A 0.9900 .
C80 H80B 0.9900 .
C80 H80C 0.9900 .
C80 H80D 0.9900 .
C80 C89 1.486(11) .
C81 H81A 0.9900 .
C81 H81B 0.9900 .
C81 C82 1.819(12) .
C82 H82A 0.9900 .
C82 H82B 0.9900 .
C83 H83A 0.9900 .
C83 H83B 0.9900 .
C83 C84 1.524(10) .
C84 H84A 0.9900 .
C84 H84B 0.9900 .
C85 H85A 0.9900 .
C85 H85B 0.9900 .
C86 H86A 0.9900 .
C86 H86B 0.9900 .
C87 H87A 0.9900 .
C87 H87B 0.9900 .
C87 C88 1.494(15) .
C88 H88A 0.9900 .
C88 H88B 0.9900 .
C89 H89A 0.9900 .
C89 H89B 0.9900 .
C90 H90A 0.9900 .
C90 H90B 0.9900 .
C91 H91A 0.9900 .
C91 H91B 0.9900 .
C91 C92 1.456(14) .
C92 H92A 0.9900 .
C92 H92B 0.9900 .
Co1 N1 1.755(3) .
Co1 N2 1.760(3) .
Co1 C1 1.961(3) .
Co1 C2 1.945(3) .
K1 O1 2.881(3) .
K1 O2 2.836(3) .
K1 O3 3.248(3) 2_667
K1 O3 2.846(3) .
K1 O4 2.858(3) .
K1 O5 2.913(3) .
K1 O6 2.815(3) .
K1 N3 2.777(3) .
K1 C36 3.298(5) 2_667
O1 C33 1.425(5) .
O1 C44 1.422(4) .
O2 C34 1.417(5) .
O2 C35 1.422(5) .
O3 K1 3.248(3) 2_667
O3 C36 1.433(5) .
O3 C37 1.433(5) .
O4 C38 1.431(5) .
O4 C39 1.431(5) .
O5 C40 1.419(5) .
O5 C41 1.416(5) .
O6 C42 1.419(5) .
O6 C43 1.412(5) .
N1 N3 1.161(4) .
N2 N4 1.145(4) .
N5 C1 1.376(4) .
N5 C6 1.384(4) .
N5 C13 1.463(4) .
N6 C1 1.382(4) .
N6 C5 1.385(4) .
N6 C7 1.467(4) .
N7 C2 1.385(4) .
N7 C19 1.382(4) .
N7 C21 1.467(4) .
N8 C2 1.385(4) .
N8 C20 1.393(5) .
N8 C27 1.464(4) .
C5 H5 0.9500 .
C5 C6 1.340(5) .
C6 H6 0.9500 .
C7 H7 1.0000 .
C7 C8 1.519(5) .
C7 C12 1.515(5) .
C8 H8A 0.9900 .
C8 H8B 0.9900 .
C8 C9 1.538(5) .
C9 H9A 0.9900 .
C9 H9B 0.9900 .
C9 C10 1.516(6) .
C10 H10A 0.9900 .
C10 H10B 0.9900 .
C10 C11 1.507(6) .
C11 H11A 0.9900 .
C11 H11B 0.9900 .
C11 C12 1.538(5) .
C12 H12A 0.9900 .
C12 H12B 0.9900 .
C13 H13 1.0000 .
C13 C14 1.532(5) .
C13 C18 1.516(5) .
C14 H14A 0.9900 .
C14 H14B 0.9900 .
C14 C15 1.532(5) .
C15 H15A 0.9900 .
C15 H15B 0.9900 .
C15 C16 1.505(6) .
C16 H16A 0.9900 .
C16 H16B 0.9900 .
C16 C17 1.520(6) .
C17 H17A 0.9900 .
C17 H17B 0.9900 .
C17 C18 1.529(6) .
C18 H18A 0.9900 .
C18 H18B 0.9900 .
C19 H19 0.9500 .
C19 C20 1.347(5) .
C20 H20 0.9500 .
C21 H21 1.0000 .
C21 C22 1.517(5) .
C21 C26 1.506(5) .
C22 H22A 0.9900 .
C22 H22B 0.9900 .
C22 C23 1.534(5) .
C23 H23A 0.9900 .
C23 H23B 0.9900 .
C23 C24 1.516(5) .
C24 H24A 0.9900 .
C24 H24B 0.9900 .
C24 C25 1.526(5) .
C25 H25A 0.9900 .
C25 H25B 0.9900 .
C25 C26 1.534(5) .
C26 H26A 0.9900 .
C26 H26B 0.9900 .
C27 H27 1.0000 .
C27 C28 1.526(6) .
C27 C32 1.510(6) .
C28 H28A 0.9900 .
C28 H28B 0.9900 .
C28 C29 1.526(5) .
C29 H29A 0.9900 .
C29 H29B 0.9900 .
C29 C30 1.511(6) .
C30 H30A 0.9900 .
C30 H30B 0.9900 .
C30 C31 1.525(6) .
C31 H31A 0.9900 .
C31 H31B 0.9900 .
C31 C32 1.532(5) .
C32 H32A 0.9900 .
C32 H32B 0.9900 .
C33 H33A 0.9900 .
C33 H33B 0.9900 .
C33 C34 1.502(6) .
C34 H34A 0.9900 .
C34 H34B 0.9900 .
C35 H35A 0.9900 .
C35 H35B 0.9900 .
C35 C36 1.503(6) .
C36 K1 3.298(5) 2_667
C36 H36A 0.9900 .
C36 H36B 0.9900 .
C37 H37A 0.9900 .
C37 H37B 0.9900 .
C37 C38 1.490(6) .
C38 H38A 0.9900 .
C38 H38B 0.9900 .
C39 H39A 0.9900 .
C39 H39B 0.9900 .
C39 C40 1.498(6) .
C40 H40A 0.9900 .
C40 H40B 0.9900 .
C41 H41A 0.9900 .
C41 H41B 0.9900 .
C41 C42 1.508(6) .
C42 H42A 0.9900 .
C42 H42B 0.9900 .
C43 H43A 0.9900 .
C43 H43B 0.9900 .
C43 C44 1.492(6) .
C44 H44A 0.9900 .
C44 H44B 0.9900 .

loop_
_geom_torsion_atom_site_label_1
_geom_torsion_atom_site_label_2
_geom_torsion_atom_site_label_3
_geom_torsion_atom_site_label_4
_geom_torsion
_geom_torsion_site_symmetry_1
_geom_torsion_site_symmetry_4
K2 O7 C73 C74 -50.0(6) . .
K2 O7 C84 C83 57.9(7) . .
K2 O8 C74 C73 -42.5(7) . .
K2 O8 C75 C76 36.3(6) . .
K2 O9 C76 C75 41.6(7) . .
K2 O9 C77 C78 63.6(8) . .
K2 O10 C78 C77 34.9(9) . .
K2 O10 C79 C80 22.0(9) . .
K2 O11 C80 C79 97.4(5) . .
K2 O11 C81 C82 -55.2(7) . .
K2 O12 C82 C81 -24.9(9) . .
K2 O12 C83 C84 35.8(9) . .
K2 O13 C85 C73 -59.6(7) . .
K2 O13 C92 C91 55.5(9) . .
K2 O14 C73 C85 -17.9(8) . .
K2 O14 C86 C75 27.3(11) . .
K2 O15 C75 C86 52.1(7) . .
K2 O15 C87 C88 -60.2(10) . .
K2 O16 C88 C87 -30.9(10) . .
K2 O16 C89 C80 20.5(8) . .
K2 O17 C1AA C90 -84.2(8) . .
K2 O17 C80 C89 37.6(8) . .
K2 O18 C90 C1AA -56.2(8) . .
K2 O18 C91 C92 44.2(9) . .
K2 C1AA C90 O18 41.3(6) . .
K2 C80 C89 O16 -13.4(6) . .
K2 C81 C82 O12 17.3(6) . .
K2 C87 C88 O16 20.5(7) . .
O7 C73 C74 O8 59.7(7) . .
O8 C75 C76 O9 -53.2(8) . .
O9 C77 C78 O10 -66.5(10) . .
O10 C79 C80 K2 -14.1(6) . .
O10 C79 C80 O11 -75.1(6) . .
O11 C81 C82 K2 46.7(6) . .
O11 C81 C82 O12 64.0(10) . .
O12 C83 C84 K2 -22.2(6) . .
O12 C83 C84 O7 -62.7(9) . .
O14 C73 C85 O13 58.5(9) . .
O15 C75 C86 O14 -52.0(10) . .
O15 C87 C88 O16 62.7(12) . .
O17 C1AA C90 O18 90.1(8) . .
O17 C80 C89 O16 -42.4(10) . .
O18 C91 C92 O13 -63.8(10) . .
N13 C45 C46 N14 0.2(4) . .
N13 C47 C48 C49 -177.6(3) . .
N13 C47 C52 C51 179.0(3) . .
N14 C53 C54 C55 -175.9(3) . .
N14 C53 C58 C57 178.1(3) . .
N15 C59 C60 N16 0.2(4) . .
N15 C61 C62 C63 -179.4(4) . .
N15 C61 C66 C65 179.1(3) . .
N16 C67 C68 C69 179.1(3) . .
N16 C67 C72 C71 -179.5(3) . .
C1AA O17 C80 K2 153.6(13) . .
C1AA O17 C80 C89 -168.8(11) . .
C3 N13 C45 C46 -0.5(4) . .
C3 N13 C47 C48 133.6(3) . .
C3 N13 C47 C52 -101.5(3) . .
C3 N14 C46 C45 0.2(4) . .
C3 N14 C53 C54 76.5(4) . .
C3 N14 C53 C58 -159.6(3) . .
C4 N15 C59 C60 -0.5(4) . .
C4 N15 C61 C62 78.0(4) . .
C4 N15 C61 C66 -158.0(3) . .
C4 N16 C60 C59 0.3(4) . .
C4 N16 C67 C68 106.8(4) . .
C4 N16 C67 C72 -129.0(3) . .
C45 N13 C3 Co2 -179.6(2) . .
C45 N13 C3 N14 0.5(3) . .
C45 N13 C47 C48 -45.8(4) . .
C45 N13 C47 C52 79.2(4) . .
C46 N14 C3 Co2 179.8(3) . .
C46 N14 C3 N13 -0.4(4) . .
C46 N14 C53 C54 -98.4(4) . .
C46 N14 C53 C58 25.5(5) . .
C47 N13 C3 Co2 1.0(4) . .
C47 N13 C3 N14 -178.9(3) . .
C47 N13 C45 C46 178.9(3) . .
C47 C48 C49 C50 -57.8(5) . .
C48 C47 C52 C51 -55.6(4) . .
C48 C49 C50 C51 56.5(5) . .
C49 C50 C51 C52 -55.9(5) . .
C50 C51 C52 C47 55.2(5) . .
C52 C47 C48 C49 57.3(4) . .
C53 N14 C3 Co2 4.3(5) . .
C53 N14 C3 N13 -175.9(3) . .
C53 N14 C46 C45 175.5(3) . .
C53 C54 C55 C56 -55.8(5) . .
C54 C53 C58 C57 -58.2(4) . .
C54 C55 C56 C57 53.2(5) . .
C55 C56 C57 C58 -54.2(5) . .
C56 C57 C58 C53 56.3(4) . .
C58 C53 C54 C55 58.9(4) . .
C59 N15 C4 Co2 -175.3(3) . .
C59 N15 C4 N16 0.7(4) . .
C59 N15 C61 C62 -100.3(4) . .
C59 N15 C61 C66 23.8(5) . .
C60 N16 C4 Co2 175.7(2) . .
C60 N16 C4 N15 -0.5(4) . .
C60 N16 C67 C68 -67.9(4) . .
C60 N16 C67 C72 56.3(4) . .
C61 N15 C4 Co2 6.2(5) . .
C61 N15 C4 N16 -177.8(3) . .
C61 N15 C59 C60 177.9(3) . .
C61 C62 C63 C64 -56.2(5) . .
C62 C61 C66 C65 -57.5(5) . .
C62 C63 C64 C65 58.1(6) . .
C63 C64 C65 C66 -59.1(6) . .
C64 C65 C66 C61 58.6(5) . .
C66 C61 C62 C63 56.2(5) . .
C67 N16 C4 Co2 0.4(5) . .
C67 N16 C4 N15 -175.8(3) . .
C67 N16 C60 C59 175.5(3) . .
C67 C68 C69 C70 -54.3(5) . .
C68 C67 C72 C71 -55.4(5) . .
C68 C69 C70 C71 54.7(5) . .
C69 C70 C71 C72 -56.5(5) . .
C70 C71 C72 C67 57.2(5) . .
C72 C67 C68 C69 54.7(4) . .
C73 O7 C84 K2 130.8(5) . .
C73 O7 C84 C83 -171.3(6) . .
C73 O14 C86 C75 -178.8(6) . .
C74 O8 C75 C76 178.5(6) . .
C75 O8 C74 C73 173.3(5) . .
C75 O15 C87 K2 -129.3(6) . .
C75 O15 C87 C88 170.6(8) . .
C76 O9 C77 C78 -170.7(7) . .
C77 O9 C76 C75 -82.1(8) . .
C78 O10 C79 C80 -124.4(7) . .
C79 O10 C78 C77 -174.9(8) . .
C80 O11 C81 K2 -98.3(6) . .
C80 O11 C81 C82 -153.5(6) . .
C80 O17 C1AA K2 -152.9(14) . .
C80 O17 C1AA C90 122.9(12) . .
C81 O11 C80 K2 100.6(7) . .
C81 O11 C80 C79 -162.0(7) . .
C82 O12 C83 C84 175.9(7) . .
C83 O12 C82 K2 -143.3(8) . .
C83 O12 C82 C81 -168.2(7) . .
C84 O7 C73 C74 -175.2(6) . .
C85 O13 C92 C91 173.0(8) . .
C86 O14 C73 C85 -170.3(8) . .
C87 O15 C75 C86 175.5(8) . .
C88 O16 C89 C80 177.6(7) . .
C89 O16 C88 C87 171.3(8) . .
C90 O18 C91 C92 -174.5(8) . .
C91 O18 C90 C1AA 157.7(7) . .
C92 O13 C85 C73 177.4(7) . .
K1 O1 C33 C34 64.4(3) . .
K1 O1 C44 C43 -61.3(3) . .
K1 O2 C34 C33 33.2(4) . .
K1 O2 C35 C36 -35.0(4) . .
K1 O3 C36 K1 116.02(15) . 2_667
K1 O3 C36 C35 -167.8(4) 2_667 .
K1 O3 C36 C35 -51.8(4) . .
K1 O3 C37 C38 76.2(3) 2_667 .
K1 O3 C37 C38 -66.7(3) . .
K1 O4 C38 C37 -33.7(4) . .
K1 O4 C39 C40 44.6(4) . .
K1 O5 C40 C39 53.3(4) . .
K1 O5 C41 C42 55.6(4) . .
K1 O6 C42 C41 33.7(4) . .
K1 O6 C43 C44 -34.6(4) . .
O1 C33 C34 O2 -66.5(4) . .
O2 C35 C36 K1 -67.7(12) . 2_667
O2 C35 C36 O3 58.0(5) . .
O3 C37 C38 O4 68.5(4) . .
O4 C39 C40 O5 -63.4(4) . .
O5 C41 C42 O6 -60.7(5) . .
O6 C43 C44 O1 64.6(4) . .
N5 C13 C14 C15 -179.5(3) . .
N5 C13 C18 C17 179.6(3) . .
N6 C5 C6 N5 0.3(4) . .
N6 C7 C8 C9 175.5(3) . .
N6 C7 C12 C11 -173.6(3) . .
N7 C19 C20 N8 0.4(5) . .
N7 C21 C22 C23 178.7(3) . .
N7 C21 C26 C25 -178.6(3) . .
N8 C27 C28 C29 179.8(3) . .
N8 C27 C32 C31 -179.4(3) . .
C1 N5 C6 C5 -0.6(4) . .
C1 N5 C13 C14 141.3(3) . .
C1 N5 C13 C18 -95.8(4) . .
C1 N6 C5 C6 0.1(4) . .
C1 N6 C7 C8 119.9(4) . .
C1 N6 C7 C12 -115.1(4) . .
C2 N7 C19 C20 -0.3(5) . .
C2 N7 C21 C22 -120.9(4) . .
C2 N7 C21 C26 113.1(4) . .
C2 N8 C20 C19 -0.4(5) . .
C2 N8 C27 C28 -119.3(4) . .
C2 N8 C27 C32 115.2(4) . .
C5 N6 C1 Co1 -179.3(3) . .
C5 N6 C1 N5 -0.5(4) . .
C5 N6 C7 C8 -57.9(4) . .
C5 N6 C7 C12 67.1(5) . .
C6 N5 C1 Co1 179.4(3) . .
C6 N5 C1 N6 0.6(4) . .
C6 N5 C13 C14 -47.6(5) . .
C6 N5 C13 C18 75.4(4) . .
C7 N6 C1 Co1 2.6(5) . .
C7 N6 C1 N5 -178.6(3) . .
C7 N6 C5 C6 178.3(3) . .
C7 C8 C9 C10 -54.7(5) . .
C8 C7 C12 C11 -49.7(5) . .
C8 C9 C10 C11 56.5(5) . .
C9 C10 C11 C12 -54.9(5) . .
C10 C11 C12 C7 51.8(5) . .
C12 C7 C8 C9 51.2(4) . .
C13 N5 C1 Co1 -8.5(5) . .
C13 N5 C1 N6 172.7(3) . .
C13 N5 C6 C5 -172.6(3) . .
C13 C14 C15 C16 -58.2(5) . .
C14 C13 C18 C17 -55.9(5) . .
C14 C15 C16 C17 56.9(5) . .
C15 C16 C17 C18 -56.0(5) . .
C16 C17 C18 C13 56.0(5) . .
C18 C13 C14 C15 57.3(4) . .
C19 N7 C2 Co1 179.4(3) . .
C19 N7 C2 N8 0.0(4) . .
C19 N7 C21 C22 61.0(5) . .
C19 N7 C21 C26 -65.0(4) . .
C20 N8 C2 Co1 -179.1(3) . .
C20 N8 C2 N7 0.3(4) . .
C20 N8 C27 C28 57.2(5) . .
C20 N8 C27 C32 -68.3(5) . .
C21 N7 C2 Co1 1.1(5) . .
C21 N7 C2 N8 -178.3(3) . .
C21 N7 C19 C20 178.0(3) . .
C21 C22 C23 C24 55.8(4) . .
C22 C21 C26 C25 55.3(4) . .
C22 C23 C24 C25 -55.0(4) . .
C23 C24 C25 C26 54.2(5) . .
C24 C25 C26 C21 -54.3(5) . .
C26 C21 C22 C23 -56.0(4) . .
C27 N8 C2 Co1 -2.2(6) . .
C27 N8 C2 N7 177.2(3) . .
C27 N8 C20 C19 -177.3(4) . .
C27 C28 C29 C30 56.3(5) . .
C28 C27 C32 C31 54.3(5) . .
C28 C29 C30 C31 -56.9(5) . .
C29 C30 C31 C32 55.7(5) . .
C30 C31 C32 C27 -55.0(5) . .
C32 C27 C28 C29 -54.5(5) . .
C33 O1 C44 C43 179.8(3) . .
C34 O2 C35 C36 -179.4(3) . .
C35 O2 C34 C33 178.2(3) . .
C36 O3 C37 C38 168.6(3) . .
C37 O3 C36 K1 -122.0(3) . 2_667
C37 O3 C36 C35 70.2(4) . .
C38 O4 C39 C40 -173.8(4) . .
C39 O4 C38 C37 -176.3(4) . .
C40 O5 C41 C42 -74.9(4) . .
C41 O5 C40 C39 -179.1(3) . .
C42 O6 C43 C44 173.1(3) . .
C43 O6 C42 C41 -174.4(3) . .
C44 O1 C33 C34 -175.9(3) . .
